data_4327934
loop_
_publ_author_name
'Hiroki Kurihara'
'Xing Lu'
'Yuko Iiduka'
'Hidefumi Nikawa'
'Makoto Hachiya'
'Naomi Mizorogi'
'Zdenek Slanina'
'Takahiro Tsuchiya'
'Shigeru Nagase'
'Takeshi Akasaka'

_publ_section_title
;
 X-ray Structures of Sc2C2@C2n (n= 40-42): In-Depth Understanding of the
 Core-Shell Interplay in Carbide Cluster Metallofullerenes
;
_journal_name_full 'Inorganic Chemistry'
_journal_page_first 746
_journal_page_last 750
_journal_paper_doi 10.1021/ic202438u
_journal_volume 51
_journal_year 2012
_chemical_formula_sum 'C161.5 H90.5 Cl7.5 Co2 N8 S2 Sc2'
_chemical_formula_weight 2680.69
_chemical_name_common Sc2C2@C84/2Co(OEP)
_chemical_name_systematic
; 
 ? 
;
_space_group_IT_number 2
_symmetry_cell_setting triclinic
_symmetry_space_group_name_Hall '-P 1'
_symmetry_space_group_name_H-M 'P -1'
_atom_sites_solution_hydrogens geom
_atom_sites_solution_primary direct
_atom_sites_solution_secondary difmap
_audit_creation_method SHELXL-97
_cell_angle_alpha 86.286(6)
_cell_angle_beta 88.601(5)
_cell_angle_gamma 73.357(6)
_cell_formula_units_Z 2
_cell_length_a 14.7682(19)
_cell_length_b 14.815(2)
_cell_length_c 26.657(3)
_cell_measurement_temperature 90(2)
_cell_volume 5576.1(12)
_computing_cell_refinement PROCESS-AUTO
_computing_data_collection PROCESS-AUTO
_computing_data_reduction 'Yadokari-XG, SHELXS-97'
_computing_molecular_graphics ORTEP-3
_computing_publication_material 'BRUKER SHELXTL'
_computing_structure_refinement 'Yadokari-XG, SHELXL-97 (Sheldrick, 1997)'
_computing_structure_solution 'Yadokari-XG, SHELXS-97 (Sheldrick, 1990)'
_diffrn_ambient_temperature 90(2)
_diffrn_detector_area_resol_mean 0.0
_diffrn_measured_fraction_theta_full 0.973
_diffrn_measured_fraction_theta_max 0.973
_diffrn_measurement_device 'Rigaku R-AXISIP'
_diffrn_measurement_method \w
_diffrn_radiation_monochromator graphite
_diffrn_radiation_source 'fine-focus sealed tube'
_diffrn_radiation_type MoK\a
_diffrn_radiation_wavelength 0.71075
_diffrn_reflns_av_R_equivalents 0.0271
_diffrn_reflns_av_sigmaI/netI 0.0332
_diffrn_reflns_limit_h_max 21
_diffrn_reflns_limit_h_min -21
_diffrn_reflns_limit_k_max 22
_diffrn_reflns_limit_k_min -21
_diffrn_reflns_limit_l_max 39
_diffrn_reflns_limit_l_min -39
_diffrn_reflns_number 93165
_diffrn_reflns_theta_full 32.02
_diffrn_reflns_theta_max 32.02
_diffrn_reflns_theta_min 3.02
_exptl_absorpt_coefficient_mu 0.694
_exptl_absorpt_correction_T_max 0.8187
_exptl_absorpt_correction_T_min 0.7881
_exptl_absorpt_correction_type 'multi-scan, numerical'
_exptl_absorpt_process_details
;
 Higashi, T. (1995). Program for Absorption Correction.
    Rigaku Corporation, Tokyo, Japan.
;
_exptl_crystal_colour black
_exptl_crystal_density_diffrn 1.597
_exptl_crystal_description block
_exptl_crystal_F_000 2742
_exptl_crystal_size_max 0.36
_exptl_crystal_size_mid 0.33
_exptl_crystal_size_min 0.30
_refine_diff_density_max 1.957
_refine_diff_density_min -1.370
_refine_diff_density_rms 0.131
_refine_ls_extinction_method none
_refine_ls_goodness_of_fit_ref 1.048
_refine_ls_hydrogen_treatment consr
_refine_ls_matrix_type full
_refine_ls_number_parameters 1845
_refine_ls_number_reflns 37711
_refine_ls_number_restraints 343
_refine_ls_restrained_S_all 1.057
_refine_ls_R_factor_all 0.0924
_refine_ls_R_factor_gt 0.0798
_refine_ls_shift/su_max 0.003
_refine_ls_shift/su_mean 0.000
_refine_ls_structure_factor_coef Fsqd
_refine_ls_weighting_details 'calc w=1/[\s^2^(Fo^2^)+(0.1238P)^2^+11.8415P] where P=(Fo^2^+2Fc^2^)/3'
_refine_ls_weighting_scheme calc
_refine_ls_wR_factor_gt 0.2162
_refine_ls_wR_factor_ref 0.2279
_reflns_number_gt 31022
_reflns_number_total 37711
_reflns_threshold_expression >2sigma(I)
_cod_data_source_file ic202438u_si_004.cif
_cod_data_source_block sc2c2c84
_cod_original_cell_volume 5576.1(13)
_cod_original_formula_sum 'C161.50 H90.50 Cl7.50 Co2 N8 S2 Sc2'
_cod_database_code 4327934

loop_
_symmetry_equiv_pos_as_xyz
'x, y, z'
'-x, -y, -z'

loop_
_atom_site_label
_atom_site_type_symbol
_atom_site_fract_x
_atom_site_fract_y
_atom_site_fract_z
_atom_site_U_iso_or_equiv
_atom_site_adp_type
_atom_site_occupancy
_atom_site_symmetry_multiplicity
_atom_site_calc_flag
_atom_site_refinement_flags
_atom_site_disorder_assembly
_atom_site_disorder_group
Cl3 Cl 0.6852(5) -0.2948(8) 0.8060(4) 0.0522(16) Uani 0.443(4) 1 d PU A 4
Cl4 Cl 0.4951(3) -0.2855(3) 0.83526(16) 0.0835(13) Uani 0.443(4) 1 d PU A 4
Cl8 Cl 0.5796(6) -0.1754(6) 0.8773(3) 0.064(2) Uani 0.443(4) 1 d PU A 4
Cl5 Cl 0.5861(4) -0.1596(4) 0.8776(2) 0.0415(7) Uani 0.557(4) 1 d PU A 5
Cl6 Cl 0.2824(3) -0.4980(4) 0.8543(2) 0.0522(8) Uani 0.50 1 d PU B 5
S3 S 0.4323(6) -0.4732(4) 0.9154(3) 0.0730(15) Uani 0.50 1 d PU C 3
Cl9 Cl 0.7090(4) -0.2948(6) 0.8095(3) 0.0418(8) Uani 0.557(4) 1 d PU A 5
C15 C 0.5905(5) -0.2484(6) 0.8320(3) 0.0860(17) Uani 1 1 d U . .
H94 H 0.5665 -0.1982 0.8047 0.078(7) Uiso 0.443(4) 1 calc PRU A 4
H95 H 0.5771 -0.3023 0.8524 0.093(8) Uiso 0.557(4) 1 calc PRU A 5
S1 S 0.4228(3) -0.0869(3) 0.58744(18) 0.1173(18) Uani 0.50 1 d PDU D -5
C165 C 0.4628(5) -0.0422(5) 0.5481(4) 0.068(3) Uani 0.50 1 d PDU D -5
S2 S 0.5053(3) 0.0039(3) 0.51545(15) 0.0781(12) Uani 0.50 1 d PDU D -5
Cl1 Cl 0.7699(7) 0.1310(7) 0.3081(3) 0.086(3) Uani 0.535(4) 1 d PDU E 5
Cl2 Cl 0.6139(3) 0.3038(3) 0.30677(18) 0.118(2) Uani 0.535(4) 1 d PDU E 5
Cl10 Cl 0.51334(18) -0.2236(2) 0.78757(10) 0.0759(9) Uani 0.557(4) 1 d PU A 5
Cl22 Cl 0.3877(3) -0.3622(3) 0.84234(16) 0.0514(12) Uani 0.338(8) 1 d PU B 5
C161 C 0.3414(8) -0.4359(10) 0.8845(5) 0.068(2) Uani 0.50 1 d PU B 5
H96 H 0.2932 -0.3924 0.9055 0.063(8) Uiso 0.50 1 calc PRU B 5
Cl12 Cl 0.7803(6) 0.1482(7) 0.3020(2) 0.0622(16) Uani 0.465(4) 1 d PU E 4
C163 C 0.6765(9) 0.2008(10) 0.3367(7) 0.118(4) Uani 0.535(4) 1 d PDU E 5
H92 H 0.7015 0.2190 0.3678 0.141 Uiso 0.535(4) 1 calc PRU E 5
Cl13 Cl 0.5697(3) 0.2061(4) 0.2939(2) 0.1171(18) Uani 0.465(4) 1 d PDU E 4
Cl14 Cl 0.6631(2) 0.34402(19) 0.26977(15) 0.0687(10) Uani 0.465(4) 1 d PU E 4
C164 C 0.6829(9) 0.2271(11) 0.2788(8) 0.102(4) Uani 0.465(4) 1 d PDU E 4
H93 H 0.6890 0.2099 0.2430 0.123 Uiso 0.465(4) 1 calc PRU E 4
Cl15 Cl 0.6012(5) 0.1273(5) 0.3583(4) 0.204(4) Uani 0.535(4) 1 d PDU E 5
S4 S 0.2474(4) -0.4939(4) 0.8632(2) 0.0785(15) Uani 0.50 1 d PU C 3
C166 C 0.3484(7) -0.4886(5) 0.8850(4) 0.054(2) Uani 0.50 1 d PU C 3
Cl21 Cl 0.4245(5) -0.5014(3) 0.9250(2) 0.0616(11) Uani 0.50 1 d PU B 5
C41A C 0.4944(3) 0.1717(3) 0.78881(17) 0.0467(9) Uani 1 1 d . F 1
C59A C 0.9584(3) 0.0040(3) 0.65351(15) 0.0451(9) Uani 1 1 d . F 1
C42A C 0.4759(3) 0.2716(3) 0.78907(16) 0.0468(9) Uani 1 1 d . F 1
C72A C 0.4590(2) 0.3279(3) 0.74219(17) 0.0429(8) Uani 1 1 d . F 1
C31A C 0.6714(3) 0.4464(3) 0.81636(15) 0.0458(9) Uani 1 1 d . F 1
C33A C 0.5539(4) 0.3716(3) 0.82716(17) 0.0550(12) Uani 1 1 d . F 1
C34A C 0.5310(3) 0.4367(3) 0.78313(18) 0.0467(9) Uani 1 1 d . F 1
C54A C 0.9599(3) 0.1752(4) 0.82190(17) 0.0543(11) Uani 1 1 d . F 1
C51A C 1.0383(3) 0.1248(4) 0.74636(19) 0.0556(12) Uani 1 1 d . F 1
C10A C 0.8812(3) -0.0727(2) 0.74074(15) 0.0379(7) Uani 1 1 d . F 1
C75A C 0.7343(3) 0.3506(2) 0.57206(11) 0.0352(7) Uani 1 1 d . F 1
C27A C 0.7744(3) 0.4854(2) 0.67340(14) 0.0344(6) Uani 1 1 d . F 1
C26A C 0.7178(3) 0.4845(3) 0.63046(14) 0.0375(7) Uani 1 1 d . F 1
C66A C 0.6685(2) -0.0006(2) 0.66392(12) 0.0291(6) Uani 1 1 d . F 1
C67A C 0.8043(2) 0.0290(2) 0.60986(12) 0.0324(6) Uani 1 1 d . F 1
C9A C 0.8364(3) -0.0622(2) 0.69155(15) 0.0397(7) Uani 1 1 d . F 1
C74A C 0.6349(3) 0.5124(2) 0.72983(16) 0.0453(9) Uani 1 1 d . F 1
C39A C 0.8957(3) 0.4066(3) 0.75415(15) 0.0425(8) Uani 1 1 d . F 1
C12A C 0.6010(3) 0.2795(3) 0.57605(12) 0.0422(8) Uani 1 1 d . F 1
C25A C 0.5808(3) 0.4276(3) 0.61294(14) 0.0395(8) Uani 1 1 d . F 1
C36A C 0.7685(3) 0.4352(3) 0.81023(14) 0.0442(9) Uani 1 1 d . F 1
C65A C 0.7034(3) 0.0387(2) 0.61753(12) 0.0330(6) Uani 1 1 d . F 1
C45A C 0.5684(4) 0.1274(3) 0.82727(14) 0.0514(11) Uani 1 1 d . F 1
C8A C 0.7401(3) -0.0513(2) 0.69873(14) 0.0369(7) Uani 1 1 d . F 1
C62A C 0.6308(3) -0.0022(2) 0.77070(15) 0.0406(8) Uani 1 1 d . F 1
C84A C 0.8760(3) 0.1834(3) 0.85134(13) 0.0421(8) Uani 1 1 d . F 1
C15A C 0.6363(3) 0.1171(3) 0.59319(13) 0.0380(7) Uani 1 1 d . F 1
C11A C 0.6648(3) 0.1914(3) 0.56594(12) 0.0417(8) Uani 1 1 d . F 1
C40A C 0.8023(3) 0.4654(2) 0.76303(15) 0.0413(8) Uani 1 1 d . F 1
C79A C 0.9280(3) 0.3752(3) 0.70637(15) 0.0388(7) Uani 1 1 d . F 1
C28A C 0.8660(3) 0.4197(3) 0.66712(16) 0.0415(8) Uani 1 1 d . F 1
C55A C 0.9994(3) 0.0931(3) 0.79274(16) 0.0482(9) Uani 1 1 d . F 1
C38A C 0.9204(3) 0.3389(3) 0.79858(16) 0.0479(9) Uani 1 1 d . F 1
C30A C 0.7732(3) 0.4108(2) 0.59952(12) 0.0346(7) Uani 1 1 d . F 1
C46A C 0.4928(2) 0.1283(3) 0.74674(16) 0.0414(8) Uani 1 1 d . F 1
C21A C 0.6190(3) 0.4921(2) 0.63708(14) 0.0374(7) Uani 1 1 d . F 1
C78A C 0.9912(2) 0.2810(3) 0.6994(2) 0.0479(10) Uani 1 1 d . F 1
C44A C 0.5854(3) 0.2052(3) 0.85135(13) 0.0461(9) Uani 1 1 d . F 1
C64A C 0.9588(3) -0.0313(3) 0.74489(17) 0.0456(9) Uani 1 1 d . F 1
C82A C 0.6804(4) 0.2007(3) 0.86728(14) 0.0491(10) Uani 1 1 d . F 1
C18A C 0.8900(3) 0.2306(3) 0.58083(13) 0.0447(9) Uani 1 1 d . F 1
C24A C 0.5104(2) 0.4052(3) 0.64857(19) 0.0468(10) Uani 1 1 d . F 1
C43A C 0.5267(4) 0.2910(3) 0.82966(16) 0.0525(11) Uani 1 1 d . F 1
C20A C 0.8304(3) 0.0994(3) 0.57885(13) 0.0434(9) Uani 1 1 d . F 1
C50A C 0.5609(3) 0.0396(3) 0.73731(16) 0.0429(8) Uani 1 1 d . F 1
C35A C 0.6057(4) 0.4833(2) 0.77839(17) 0.0522(11) Uani 1 1 d . F 1
C56A C 1.0369(2) 0.0788(3) 0.70336(17) 0.0482(10) Uani 1 1 d . F 1
C2A C 0.7226(3) 0.0317(3) 0.84142(13) 0.0430(8) Uani 1 1 d . F 1
C61A C 0.6337(3) 0.0456(3) 0.81903(14) 0.0450(9) Uani 1 1 d . F 1
C29A C 0.8668(3) 0.3707(3) 0.61981(13) 0.0361(7) Uani 1 1 d . F 1
C32A C 0.6451(3) 0.3718(3) 0.84620(14) 0.0458(9) Uani 1 1 d . F 1
C5A C 0.8868(3) 0.0175(3) 0.82748(14) 0.0420(8) Uani 1 1 d . F 1
C7A C 0.7203(3) -0.0566(2) 0.75333(16) 0.0435(8) Uani 1 1 d . F 1
C63A C 0.9614(3) 0.0185(3) 0.79340(16) 0.0468(9) Uani 1 1 d . F 1
C83A C 0.8107(4) 0.2773(3) 0.85493(13) 0.0499(10) Uani 1 1 d . F 1
C22A C 0.5809(3) 0.5033(2) 0.68751(17) 0.0455(9) Uani 1 1 d . F 1
C49A C 0.5788(3) 0.0376(3) 0.68282(16) 0.0416(8) Uani 1 1 d . F 1
C37A C 0.8360(3) 0.3561(3) 0.83075(13) 0.0415(8) Uani 1 1 d . F 1
C16A C 0.7594(3) 0.1813(3) 0.55911(12) 0.0424(8) Uani 1 1 d . F 1
C73A C 0.4884(3) 0.4137(3) 0.7410(2) 0.0507(11) Uani 1 1 d . F 1
C14A C 0.5466(2) 0.1605(3) 0.61740(14) 0.0376(7) Uani 1 1 d . F 1
C71A C 0.4573(2) 0.2805(3) 0.69562(17) 0.0435(9) Uani 1 1 d . F 1
C13A C 0.5258(3) 0.2622(3) 0.60847(15) 0.0432(9) Uani 1 1 d . F 1
C48A C 0.5182(3) 0.1242(3) 0.66092(15) 0.0424(8) Uani 1 1 d . F 1
C47A C 0.4707(2) 0.1818(3) 0.69989(18) 0.0450(9) Uani 1 1 d . F 1
C1A C 0.8145(4) -0.0306(3) 0.82327(16) 0.0509(10) Uani 1 1 d . F 1
C69A C 0.6322(3) 0.3586(3) 0.57972(12) 0.0400(8) Uani 1 1 d . F 1
C68A C 0.8694(3) -0.0229(2) 0.64817(14) 0.0423(8) Uani 1 1 d . F 1
C17A C 0.7959(3) 0.2637(3) 0.56119(11) 0.0411(8) Uani 1 1 d . F 1
C77A C 0.9913(3) 0.2310(3) 0.65456(15) 0.0435(8) Uani 1 1 d . F 1
C19A C 0.9109(3) 0.1286(3) 0.58816(15) 0.0467(9) Uani 1 1 d . F 1
C3A C 0.7473(3) 0.1112(3) 0.86249(12) 0.0409(8) Uani 1 1 d . F 1
C76A C 0.9230(3) 0.2811(3) 0.61358(15) 0.0435(8) Uani 1 1 d . F 1
C57A C 1.0162(3) 0.1327(3) 0.65641(19) 0.0504(10) Uani 1 1 d . F 1
C6A C 0.8123(3) -0.0755(2) 0.77743(16) 0.0455(9) Uani 1 1 d . F 1
C80A C 0.7359(3) 0.5034(2) 0.72321(14) 0.0448(9) Uani 1 1 d . F 1
C81A C 0.7105(3) 0.2865(3) 0.86305(13) 0.0448(9) Uani 1 1 d . F 1
C58A C 0.9707(3) 0.0828(3) 0.62354(17) 0.0456(9) Uani 1 1 d . F 1
C23A C 0.5123(3) 0.4509(2) 0.69355(18) 0.0448(9) Uani 1 1 d . F 1
C52A C 1.0211(2) 0.2232(4) 0.74526(16) 0.0500(10) Uani 1 1 d . F 1
C70A C 0.4855(2) 0.3195(3) 0.64689(17) 0.0431(8) Uani 1 1 d . F 1
C4A C 0.8443(3) 0.1029(3) 0.85352(12) 0.0407(8) Uani 1 1 d . F 1
C60A C 0.9979(3) 0.0008(3) 0.70251(19) 0.0501(10) Uani 1 1 d . F 1
C53A C 0.9793(3) 0.2531(4) 0.79354(18) 0.0551(11) Uani 1 1 d . F 1
Sc2 Sc 0.70467(5) 0.35888(4) 0.67394(2) 0.01756(15) Uani 0.7132(18) 1 d P G 2
Sc1 Sc 0.77799(5) 0.08000(4) 0.76113(2) 0.01865(16) Uani 0.7132(18) 1 d P G 2
Sc3 Sc 0.7125(5) 0.2137(4) 0.79977(13) 0.072(2) Uani 0.199(2) 1 d P H 3
Sc4 Sc 0.7748(4) 0.2275(4) 0.63632(13) 0.0633(17) Uani 0.199(2) 1 d P H 3
Sc5 Sc 0.8403(8) 0.3032(7) 0.7328(4) 0.022(3) Uani 0.046(2) 1 d P I 4
Sc6 Sc 0.6450(8) 0.1312(8) 0.7031(4) 0.023(3) Uani 0.046(2) 1 d P I 4
Sc8 Sc 0.7359(12) 0.1275(11) 0.7872(5) 0.033(4) Uani 0.041(2) 1 d P J 5
Sc7 Sc 0.7546(12) 0.3199(10) 0.6554(5) 0.030(4) Uani 0.041(2) 1 d P J 5
Co1P Co 0.96898(2) 0.46258(2) 0.556231(11) 0.01148(7) Uani 1 1 d . . .
Co1Q Co 0.97160(2) 0.12906(2) 0.944176(11) 0.01386(7) Uani 1 1 d . . .
C19Q C 0.94216(17) -0.06451(16) 0.94801(9) 0.0175(4) Uani 1 1 d . . .
C2P C 1.09489(15) 0.27550(15) 0.52490(8) 0.0132(3) Uani 1 1 d . . .
N1P N 1.07704(13) 0.34776(13) 0.55712(7) 0.0126(3) Uani 1 1 d . . .
N1Q N 0.99831(14) -0.00676(13) 0.93395(8) 0.0160(3) Uani 1 1 d . . .
C21P C 1.22041(17) 0.11403(16) 0.51102(9) 0.0185(4) Uani 1 1 d . . .
H3 H 1.2899 0.0932 0.5151 0.022 Uiso 1 1 calc R . .
H4 H 1.2068 0.1279 0.4747 0.022 Uiso 1 1 calc R . .
C18P C 1.16273(16) 0.37172(16) 0.63037(8) 0.0151(4) Uani 1 1 d . . .
H5 H 1.218(2) 0.341(2) 0.6497(13) 0.017(8) Uiso 1 1 d . . .
C2Q C 1.07492(18) -0.06433(16) 0.91013(9) 0.0176(4) Uani 1 1 d . . .
N2Q N 1.09467(14) 0.12778(14) 0.91311(7) 0.0153(3) Uani 1 1 d . . .
C8Q C 1.08877(17) 0.29382(16) 0.91799(9) 0.0176(4) Uani 1 1 d . . .
H6 H 1.125(3) 0.333(3) 0.9111(18) 0.046(13) Uiso 1 1 d . . .
N3Q N 0.84801(14) 0.13056(14) 0.97477(8) 0.0170(3) Uani 1 1 d . . .
C1P C 1.18048(15) 0.20246(15) 0.53812(8) 0.0146(4) Uani 1 1 d . . .
C20P C 1.21464(15) 0.22963(15) 0.57997(9) 0.0151(4) Uani 1 1 d . . .
C13Q C 0.78558(18) 0.29791(18) 0.99028(10) 0.0206(4) Uani 1 1 d . . .
H7 H 0.729(3) 0.346(3) 0.9997(17) 0.038(11) Uiso 1 1 d . . .
N4Q N 0.94300(14) 0.26592(13) 0.95219(7) 0.0156(3) Uani 1 1 d . . .
C19P C 1.15034(15) 0.32008(15) 0.59103(8) 0.0138(4) Uani 1 1 d . . .
C1Q C 1.06643(19) -0.15935(17) 0.90845(9) 0.0201(4) Uani 1 1 d . . .
C7Q C 1.13380(17) 0.20181(16) 0.90666(9) 0.0172(4) Uani 1 1 d . . .
C5Q C 1.24241(18) 0.08031(18) 0.87367(10) 0.0209(4) Uani 1 1 d . . .
C14Q C 0.77915(17) 0.20659(18) 0.99193(9) 0.0195(4) Uani 1 1 d . . .
C9Q C 0.99870(17) 0.32382(16) 0.93781(9) 0.0170(4) Uani 1 1 d . . .
C16Q C 0.71609(19) 0.0849(2) 1.00362(10) 0.0229(5) Uani 1 1 d . . .
C12Q C 0.86184(17) 0.32571(16) 0.97123(9) 0.0181(4) Uani 1 1 d . . .
C10Q C 0.95148(19) 0.42128(16) 0.94711(9) 0.0191(4) Uani 1 1 d . . .
C17Q C 0.81003(17) 0.05558(17) 0.98226(9) 0.0186(4) Uani 1 1 d . . .
C35P C 1.29878(16) 0.17733(17) 0.61092(10) 0.0192(4) Uani 1 1 d . . .
H8 H 1.3316 0.2226 0.6214 0.023 Uiso 1 1 calc R . .
H9 H 1.3433 0.1315 0.5900 0.023 Uiso 1 1 calc R . .
C27Q C 0.9910(2) 0.50205(18) 0.93296(10) 0.0233(5) Uani 1 1 d . . .
H10 H 1.0582 0.4844 0.9429 0.028 Uiso 1 1 calc R . .
H11 H 0.9566 0.5572 0.9518 0.028 Uiso 1 1 calc R . .
C15Q C 0.69695(19) 0.1789(2) 1.01002(10) 0.0242(5) Uani 1 1 d . . .
C6Q C 1.22609(18) 0.17318(18) 0.88300(10) 0.0210(4) Uani 1 1 d . . .
C11Q C 0.86579(19) 0.42280(17) 0.96792(9) 0.0203(4) Uani 1 1 d . . .
C28Q C 0.9834(2) 0.53005(19) 0.87641(10) 0.0263(5) Uani 1 1 d . . .
H12 H 1.0181 0.4760 0.8576 0.039 Uiso 1 1 calc R . .
H13 H 1.0104 0.5827 0.8690 0.039 Uiso 1 1 calc R . .
H14 H 0.9167 0.5493 0.8665 0.039 Uiso 1 1 calc R . .
C23Q C 1.3259(2) 0.0176(2) 0.84776(12) 0.0286(5) Uani 1 1 d . . .
H15 H 1.3404 -0.0469 0.8640 0.034 Uiso 1 1 calc R . .
H16 H 1.3815 0.0411 0.8518 0.034 Uiso 1 1 calc R . .
C4Q C 1.16049(17) 0.05310(17) 0.89266(9) 0.0184(4) Uani 1 1 d . . .
C3Q C 1.15094(18) -0.03653(17) 0.89070(9) 0.0192(4) Uani 1 1 d . . .
H17 H 1.203(3) -0.084(3) 0.8754(15) 0.028(9) Uiso 1 1 d . . .
C34Q C 0.60897(18) 0.0030(2) 0.96483(8) 0.0306(6) Uani 1 1 d . . .
H18 H 0.5696 0.0629 0.9495 0.046 Uiso 1 1 calc R . .
H19 H 0.5698 -0.0395 0.9729 0.046 Uiso 1 1 calc R . .
H20 H 0.6591 -0.0262 0.9412 0.046 Uiso 1 1 calc R . .
C36P C 1.27229(16) 0.1245(2) 0.65786(8) 0.0273(5) Uani 1 1 d R . .
H21 H 1.2303 0.1688 0.6787 0.041 Uiso 1 1 d R . .
H22 H 1.3285 0.0922 0.6763 0.041 Uiso 1 1 d R . .
H23 H 1.2416 0.0795 0.6479 0.041 Uiso 1 1 d R . .
C29Q C 0.7879(2) 0.50713(18) 0.98217(10) 0.0257(5) Uani 1 1 d . . .
H24 H 0.8153 0.5587 0.9889 0.031 Uiso 1 1 calc R . .
H25 H 0.7576 0.4906 1.0136 0.031 Uiso 1 1 calc R . .
C21Q C 1.13551(12) -0.23833(11) 0.88310(6) 0.0265(5) Uani 1 1 d . . .
H26 H 1.1292 -0.2993 0.8978 0.032 Uiso 1 1 calc R . .
H27 H 1.2005 -0.2362 0.8896 0.032 Uiso 1 1 calc R . .
C30Q C 0.71257(12) 0.54240(11) 0.94155(6) 0.0351(6) Uani 1 1 d R . .
H28 H 0.7424 0.5566 0.9099 0.053 Uiso 1 1 calc R . .
H29 H 0.6657 0.5997 0.9520 0.053 Uiso 1 1 calc R . .
H30 H 0.6813 0.4935 0.9367 0.053 Uiso 1 1 calc R . .
C22Q C 1.12047(12) -0.23322(11) 0.82624(6) 0.0387(7) Uani 1 1 d R . .
H31 H 1.0596 -0.2410 0.8197 0.058 Uiso 1 1 d R . .
H32 H 1.1688 -0.2825 0.8115 0.058 Uiso 1 1 d R . .
H33 H 1.1236 -0.1730 0.8120 0.058 Uiso 1 1 d R . .
C22P C 1.18014(12) 0.03421(11) 0.53015(6) 0.0342(7) Uani 1 1 d R . .
H34 H 1.1903 0.0224 0.5657 0.051 Uiso 1 1 d R . .
H35 H 1.2111 -0.0219 0.5133 0.051 Uiso 1 1 d R . .
H36 H 1.1136 0.0518 0.5234 0.051 Uiso 1 1 d R . .
C31Q C 0.60862(4) 0.24443(4) 1.03045(2) 0.0357(7) Uani 1 1 d . . .
H37 H 0.6260 0.2877 1.0527 0.043 Uiso 1 1 calc R . .
H38 H 0.5738 0.2071 1.0510 0.043 Uiso 1 1 calc R . .
C24Q C 1.30902(4) 0.01329(4) 0.79205(2) 0.0434(8) Uani 1 1 d R . .
H39 H 1.2540 -0.0098 0.7878 0.065 Uiso 1 1 calc R . .
H40 H 1.3648 -0.0296 0.7770 0.065 Uiso 1 1 calc R . .
H41 H 1.2974 0.0765 0.7755 0.065 Uiso 1 1 calc R . .
N4P N 1.01908(4) 0.50284(4) 0.61636(2) 0.0133(3) Uani 1 1 d R . .
N2P N 0.91665(4) 0.42004(4) 0.49724(2) 0.0129(3) Uani 1 1 d R . .
N3P N 0.85680(4) 0.57321(4) 0.55789(2) 0.0128(3) Uani 1 1 d R . .
C17P C 1.10073(4) 0.45732(4) 0.64220(2) 0.0149(4) Uani 1 1 d R . .
C8P C 0.76741(4) 0.54568(4) 0.48688(2) 0.0140(4) Uani 1 1 d R . .
H42 H 0.7112 0.5667 0.4700 0.025(9) Uiso 1 1 d R . .
C15P C 1.03820(4) 0.58846(4) 0.68385(2) 0.0163(4) Uani 1 1 d R . .
C14P C 0.97980(4) 0.58300(4) 0.64188(2) 0.0139(4) Uani 1 1 d R . .
C3P C 1.03769(4) 0.27063(4) 0.48541(2) 0.0144(4) Uani 1 1 d R . .
H43 H 1.0536 0.2105 0.4713 0.026(9) Uiso 1 1 d R . .
C13P C 0.89464(4) 0.64836(4) 0.63033(2) 0.0151(4) Uani 1 1 d R . .
H44 H 0.8832 0.6975 0.6482 0.041(12) Uiso 1 1 d R . .
C12P C 0.83625(4) 0.64291(4) 0.59178(2) 0.0140(4) Uani 1 1 d R . .
C4P C 0.95351(4) 0.33705(4) 0.47329(2) 0.0136(3) Uani 1 1 d R . .
C11P C 0.74497(4) 0.70998(4) 0.58177(2) 0.0149(4) Uani 1 1 d R . .
C9P C 0.77959(4) 0.59671(4) 0.52640(2) 0.0136(3) Uani 1 1 d R . .
C6P C 0.81463(4) 0.40582(4) 0.43455(2) 0.0144(4) Uani 1 1 d R . .
C23P C 0.90858(4) 0.24417(4) 0.40270(2) 0.0176(4) Uani 1 1 d R . .
H45 H 0.9763 0.2235 0.3932 0.021 Uiso 1 1 calc R . .
H46 H 0.8714 0.2632 0.3714 0.021 Uiso 1 1 calc R . .
C5P C 0.89121(16) 0.32782(15) 0.43434(8) 0.0143(4) Uani 1 1 d . . .
C29P C 0.69909(18) 0.79070(16) 0.61360(9) 0.0189(4) Uani 1 1 d . . .
H47 H 0.6493 0.8376 0.5938 0.023 Uiso 1 1 calc R . .
H48 H 0.7469 0.8219 0.6227 0.023 Uiso 1 1 calc R . .
C18Q C 0.85525(18) -0.03582(18) 0.97075(9) 0.0198(4) Uani 1 1 d . . .
H49 H 0.821(3) -0.077(3) 0.9777(18) 0.043(12) Uiso 1 1 d . . .
C35Q C 0.9398(2) -0.23869(18) 0.94094(10) 0.0239(5) Uani 1 1 d . . .
H50 H 0.9130 -0.2371 0.9754 0.029 Uiso 1 1 calc R . .
H51 H 0.9894 -0.2995 0.9386 0.029 Uiso 1 1 calc R . .
C27P C 0.61704(16) 0.72561(16) 0.51506(9) 0.0182(4) Uani 1 1 d . . .
H52 H 0.6253 0.7178 0.4785 0.022 Uiso 1 1 calc R . .
H53 H 0.5966 0.7941 0.5202 0.022 Uiso 1 1 calc R . .
C10P C 0.71003(15) 0.68174(15) 0.54069(8) 0.0146(4) Uani 1 1 d . . .
C31P C 1.01378(19) 0.66569(18) 0.71996(9) 0.0205(4) Uani 1 1 d . . .
H54 H 0.9942 0.7275 0.7007 0.025 Uiso 1 1 calc R . .
H55 H 1.0707 0.6633 0.7394 0.025 Uiso 1 1 calc R . .
C36Q C 0.8610(2) -0.23402(19) 0.90304(11) 0.0266(5) Uani 1 1 d . . .
H56 H 0.8096 -0.1758 0.9066 0.040 Uiso 1 1 calc R . .
H57 H 0.8365 -0.2886 0.9097 0.040 Uiso 1 1 calc R . .
H58 H 0.8867 -0.2348 0.8688 0.040 Uiso 1 1 calc R . .
C32P C 0.9341(2) 0.6576(2) 0.75651(10) 0.0273(5) Uani 1 1 d . . .
H59 H 0.8776 0.6598 0.7374 0.041 Uiso 1 1 calc R . .
H60 H 0.9197 0.7102 0.7787 0.041 Uiso 1 1 calc R . .
H61 H 0.9542 0.5978 0.7767 0.041 Uiso 1 1 calc R . .
C30P C 0.6549(2) 0.7589(2) 0.66190(11) 0.0274(5) Uani 1 1 d . . .
H62 H 0.6094 0.7257 0.6532 0.041 Uiso 1 1 calc R . .
H63 H 0.6226 0.8142 0.6804 0.041 Uiso 1 1 calc R . .
H64 H 0.7047 0.7164 0.6829 0.041 Uiso 1 1 calc R . .
C24P C 0.8817(2) 0.16133(18) 0.43004(11) 0.0252(5) Uani 1 1 d . . .
H65 H 0.9176 0.1428 0.4613 0.038 Uiso 1 1 calc R . .
H66 H 0.8963 0.1078 0.4085 0.038 Uiso 1 1 calc R . .
H67 H 0.8139 0.1804 0.4378 0.038 Uiso 1 1 calc R . .
C33Q C 0.6533(2) 0.0214(2) 1.01308(10) 0.0271(5) Uani 1 1 d . . .
H68 H 0.6023 0.0507 1.0368 0.033 Uiso 1 1 calc R . .
H69 H 0.6909 -0.0396 1.0291 0.033 Uiso 1 1 calc R . .
C28P C 0.5401(2) 0.6818(3) 0.53472(12) 0.0317(6) Uani 1 1 d . . .
H70 H 0.5593 0.6143 0.5289 0.048 Uiso 1 1 calc R . .
H71 H 0.4809 0.7128 0.5170 0.048 Uiso 1 1 calc R . .
H72 H 0.5309 0.6903 0.5708 0.048 Uiso 1 1 calc R . .
C32Q C 0.5442(3) 0.3024(4) 0.9890(2) 0.0583(12) Uani 1 1 d . . .
H73 H 0.5807 0.3327 0.9659 0.087 Uiso 1 1 calc R . .
H74 H 0.4928 0.3509 1.0040 0.087 Uiso 1 1 calc R . .
H75 H 0.5176 0.2609 0.9706 0.087 Uiso 1 1 calc R . .
C20Q C 0.98406(19) -0.15952(17) 0.93239(9) 0.0203(4) Uani 1 1 d . . .
C25P C 0.72755(17) 0.42901(17) 0.40286(9) 0.0178(4) Uani 1 1 d . . .
H76 H 0.7435 0.3981 0.3707 0.021 Uiso 1 1 calc R . .
H77 H 0.7057 0.4981 0.3951 0.021 Uiso 1 1 calc R . .
C16P C 1.11383(17) 0.50946(17) 0.68413(9) 0.0170(4) Uani 1 1 d . . .
C7P C 0.83139(15) 0.46207(15) 0.47391(8) 0.0139(4) Uani 1 1 d . . .
C33P C 1.19463(19) 0.47715(19) 0.72033(10) 0.0227(5) Uani 1 1 d . . .
H78 H 1.1989 0.5315 0.7389 0.027 Uiso 1 1 calc R . .
H79 H 1.2543 0.4543 0.7012 0.027 Uiso 1 1 calc R . .
C26P C 0.64718(19) 0.3970(2) 0.42875(12) 0.0287(6) Uani 1 1 d . . .
H80 H 0.6687 0.3288 0.4370 0.043 Uiso 1 1 calc R . .
H81 H 0.5929 0.4117 0.4062 0.043 Uiso 1 1 calc R . .
H82 H 0.6286 0.4301 0.4597 0.043 Uiso 1 1 calc R . .
C34P C 1.18399(18) 0.3983(2) 0.75801(9) 0.0322(6) Uani 1 1 d . . .
H83 H 1.1282 0.4223 0.7792 0.048 Uiso 1 1 calc R . .
H84 H 1.2404 0.3766 0.7791 0.048 Uiso 1 1 calc R . .
H85 H 1.1765 0.3455 0.7398 0.048 Uiso 1 1 calc R . .
C25Q C 1.28989(17) 0.23500(19) 0.87390(9) 0.0278(5) Uani 1 1 d R . .
H86 H 1.2515 0.2991 0.8623 0.033 Uiso 1 1 calc R . .
H87 H 1.3351 0.2098 0.8467 0.033 Uiso 1 1 calc R . .
C26Q C 1.3450(2) 0.2419(3) 0.92044(15) 0.0393(8) Uani 1 1 d . . .
H89 H 1.3007 0.2646 0.9479 0.059 Uiso 1 1 calc R . .
H90 H 1.3824 0.2861 0.9128 0.059 Uiso 1 1 calc R . .
H91 H 1.3872 0.1795 0.9305 0.059 Uiso 1 1 calc R . .
Cl23 Cl 0.3533(10) -0.3862(10) 0.8230(7) 0.086(5) Uani 0.162(8) 1 d PU K 4
C1C C 0.7002(6) 0.2305(9) 0.7227(5) 0.036(2) Uani 0.404(18) 1 d PDU G -2
C2C C 0.7832(6) 0.2060(8) 0.7134(5) 0.035(2) Uani 0.404(18) 1 d PDU G -2
C6C C 0.7114(9) 0.2066(9) 0.7079(5) 0.029(3) Uani 0.293(18) 1 d PDU I -4
C5C C 0.7714(10) 0.2321(10) 0.7273(5) 0.035(3) Uani 0.293(18) 1 d PDU I -4
C4C C 0.7583(12) 0.1966(8) 0.7002(4) 0.035(3) Uani 0.303(17) 1 d PDU H -3
C3C C 0.7245(12) 0.2441(9) 0.7344(4) 0.037(3) Uani 0.303(17) 1 d PDU H -3

loop_
_atom_site_aniso_label
_atom_site_aniso_U_11
_atom_site_aniso_U_22
_atom_site_aniso_U_33
_atom_site_aniso_U_23
_atom_site_aniso_U_13
_atom_site_aniso_U_12
Cl3 0.060(4) 0.0505(18) 0.049(3) -0.0155(17) 0.020(3) -0.019(3)
Cl4 0.0706(19) 0.098(3) 0.106(3) -0.050(2) 0.0182(18) -0.0547(19)
Cl8 0.061(2) 0.083(4) 0.067(2) -0.047(2) 0.0338(19) -0.046(2)
Cl5 0.0438(13) 0.0509(15) 0.0410(12) -0.0180(11) 0.0070(9) -0.0288(12)
Cl6 0.0577(17) 0.0391(12) 0.0591(16) -0.0106(10) -0.0076(14) -0.0103(13)
S3 0.071(2) 0.055(3) 0.088(4) -0.032(2) 0.009(3) -0.003(2)
Cl9 0.044(2) 0.0465(13) 0.0343(10) -0.0059(8) 0.0068(15) -0.0111(16)
C15 0.067(3) 0.138(5) 0.075(3) -0.050(3) 0.020(3) -0.058(3)
S1 0.102(3) 0.091(3) 0.104(3) -0.019(2) -0.003(2) 0.065(2)
C165 0.030(3) 0.033(4) 0.122(8) -0.011(5) -0.001(4) 0.025(3)
S2 0.0462(13) 0.0413(12) 0.127(4) -0.006(2) 0.001(2) 0.0186(10)
Cl1 0.068(3) 0.064(2) 0.121(5) -0.038(3) -0.015(3) -0.005(2)
Cl2 0.107(3) 0.083(2) 0.135(3) -0.057(2) -0.073(3) 0.035(2)
Cl10 0.0545(13) 0.107(2) 0.0650(15) 0.0090(13) -0.0218(11) -0.0217(13)
Cl22 0.051(2) 0.0536(18) 0.0482(19) -0.0084(13) 0.0138(15) -0.0131(14)
C161 0.058(5) 0.071(5) 0.068(5) -0.008(4) 0.000(4) -0.006(4)
Cl12 0.0452(17) 0.084(4) 0.0537(17) -0.027(2) -0.0140(14) -0.007(2)
C163 0.081(6) 0.104(6) 0.155(7) -0.046(6) -0.027(6) 0.006(6)
Cl13 0.076(2) 0.133(4) 0.153(4) -0.035(3) 0.043(3) -0.045(2)
Cl14 0.0573(15) 0.0436(13) 0.103(2) -0.0321(14) -0.0019(15) -0.0057(10)
C164 0.070(6) 0.075(6) 0.146(7) -0.008(6) 0.043(6) 0.003(5)
Cl15 0.116(4) 0.151(5) 0.301(9) -0.038(6) 0.024(5) 0.037(4)
S4 0.120(4) 0.0425(18) 0.079(3) 0.0099(19) -0.047(3) -0.033(3)
C166 0.071(5) 0.009(2) 0.073(5) -0.010(3) 0.023(4) 0.003(3)
Cl21 0.060(2) 0.052(2) 0.0561(16) -0.0108(17) 0.0059(13) 0.0112(19)
C41A 0.0338(17) 0.054(2) 0.057(2) -0.0033(18) 0.0180(16) -0.0219(16)
C59A 0.0355(17) 0.0392(18) 0.0466(19) -0.0143(15) 0.0044(15) 0.0138(14)
C42A 0.0408(18) 0.046(2) 0.051(2) -0.0049(16) 0.0291(17) -0.0104(15)
C72A 0.0231(13) 0.0376(17) 0.065(2) -0.0015(16) 0.0097(15) -0.0044(12)
C31A 0.065(2) 0.0353(17) 0.0420(18) -0.0249(15) 0.0131(17) -0.0183(17)
C33A 0.074(3) 0.042(2) 0.052(2) -0.0186(17) 0.042(2) -0.0213(19)
C34A 0.0426(19) 0.0271(15) 0.063(2) -0.0076(15) 0.0239(18) 0.0007(13)
C54A 0.056(2) 0.067(3) 0.048(2) 0.0119(19) -0.037(2) -0.030(2)
C51A 0.0220(15) 0.080(3) 0.061(3) 0.012(2) -0.0146(16) -0.0097(17)
C10A 0.0382(16) 0.0163(11) 0.054(2) 0.0004(12) -0.0146(15) 0.0010(11)
C75A 0.0513(19) 0.0397(16) 0.0190(11) 0.0108(11) -0.0044(12) -0.0225(14)
C27A 0.0418(16) 0.0202(12) 0.0429(17) 0.0045(11) -0.0004(14) -0.0132(11)
C26A 0.0409(17) 0.0368(16) 0.0366(16) 0.0030(13) -0.0003(14) -0.0151(14)
C66A 0.0361(14) 0.0252(12) 0.0319(13) -0.0061(10) -0.0046(11) -0.0170(11)
C67A 0.0391(16) 0.0307(14) 0.0285(13) -0.0153(11) 0.0054(12) -0.0093(12)
C9A 0.0442(18) 0.0208(13) 0.050(2) -0.0084(12) -0.0076(15) -0.0012(12)
C74A 0.066(2) 0.0145(12) 0.050(2) -0.0055(12) 0.0155(18) -0.0044(13)
C39A 0.052(2) 0.0441(18) 0.0453(19) -0.0115(15) -0.0022(16) -0.0340(17)
C12A 0.059(2) 0.0495(19) 0.0245(13) 0.0136(13) -0.0221(15) -0.0277(18)
C25A 0.0374(16) 0.0345(15) 0.0435(18) 0.0215(14) -0.0180(14) -0.0091(13)
C36A 0.070(3) 0.0349(16) 0.0350(16) -0.0135(13) -0.0047(17) -0.0234(17)
C65A 0.0464(17) 0.0310(14) 0.0269(13) -0.0090(11) -0.0044(12) -0.0179(13)
C45A 0.079(3) 0.063(2) 0.0289(15) -0.0046(15) 0.0239(18) -0.050(2)
C8A 0.053(2) 0.0168(11) 0.0428(17) -0.0050(11) -0.0102(15) -0.0120(12)
C62A 0.054(2) 0.0282(14) 0.0458(18) 0.0053(13) 0.0108(16) -0.0241(14)
C84A 0.049(2) 0.0492(19) 0.0286(14) -0.0010(13) -0.0233(14) -0.0127(16)
C15A 0.0482(19) 0.0405(17) 0.0304(14) -0.0055(12) -0.0094(14) -0.0195(15)
C11A 0.061(2) 0.052(2) 0.0218(13) -0.0006(13) -0.0052(14) -0.0311(18)
C40A 0.058(2) 0.0277(14) 0.0484(19) -0.0131(13) 0.0036(17) -0.0261(15)
C79A 0.0384(17) 0.0416(17) 0.0454(18) -0.0008(14) -0.0022(14) -0.0261(14)
C28A 0.0423(18) 0.0366(17) 0.051(2) 0.0091(14) 0.0027(16) -0.0232(14)
C55A 0.0317(16) 0.064(3) 0.0422(19) 0.0104(17) -0.0199(15) -0.0049(16)
C38A 0.052(2) 0.057(2) 0.046(2) -0.0140(17) -0.0164(17) -0.0310(19)
C30A 0.0450(17) 0.0332(15) 0.0298(14) 0.0074(11) 0.0077(13) -0.0203(13)
C46A 0.0256(14) 0.0486(19) 0.053(2) 0.0090(16) 0.0063(14) -0.0185(13)
C21A 0.0372(16) 0.0335(15) 0.0375(16) 0.0130(12) -0.0049(13) -0.0066(13)
C78A 0.0246(14) 0.0418(19) 0.083(3) -0.0075(19) 0.0012(17) -0.0179(13)
C44A 0.072(3) 0.0408(18) 0.0282(15) -0.0019(13) 0.0285(17) -0.0230(18)
C64A 0.0332(16) 0.0299(15) 0.062(2) 0.0090(15) -0.0078(16) 0.0084(13)
C82A 0.080(3) 0.0437(19) 0.0298(15) -0.0053(14) 0.0252(18) -0.028(2)
C18A 0.0403(18) 0.066(2) 0.0289(15) -0.0027(15) 0.0186(14) -0.0183(17)
C24A 0.0264(14) 0.0320(16) 0.076(3) 0.0224(17) -0.0171(16) -0.0021(12)
C43A 0.070(3) 0.053(2) 0.0407(19) -0.0102(16) 0.032(2) -0.027(2)
C20A 0.064(2) 0.0388(17) 0.0287(15) -0.0153(13) 0.0196(16) -0.0164(16)
C50A 0.0425(18) 0.0392(17) 0.056(2) 0.0024(15) 0.0061(16) -0.0278(15)
C35A 0.077(3) 0.0229(14) 0.053(2) -0.0145(14) 0.031(2) -0.0083(16)
C56A 0.0142(12) 0.064(2) 0.056(2) 0.0024(19) -0.0011(13) 0.0042(13)
C2A 0.069(2) 0.0354(16) 0.0263(14) 0.0153(12) 0.0018(15) -0.0210(16)
C61A 0.064(2) 0.047(2) 0.0322(16) 0.0096(14) 0.0067(16) -0.0314(19)
C29A 0.0393(16) 0.0465(18) 0.0321(14) 0.0128(13) -0.0014(13) -0.0307(15)
C32A 0.063(2) 0.0432(19) 0.0283(15) -0.0172(13) 0.0117(16) -0.0085(17)
C5A 0.0468(19) 0.0354(16) 0.0386(17) 0.0171(13) -0.0235(15) -0.0055(14)
C7A 0.061(2) 0.0233(13) 0.052(2) 0.0096(13) -0.0103(18) -0.0234(15)
C63A 0.0387(18) 0.046(2) 0.045(2) 0.0068(16) -0.0222(16) 0.0037(15)
C83A 0.083(3) 0.054(2) 0.0249(14) -0.0045(14) -0.0128(17) -0.037(2)
C22A 0.0433(18) 0.0188(13) 0.064(2) 0.0085(14) 0.0119(17) 0.0048(12)
C49A 0.0390(17) 0.0364(17) 0.057(2) -0.0040(15) -0.0017(16) -0.0218(14)
C37A 0.056(2) 0.0473(19) 0.0289(15) -0.0105(13) -0.0121(15) -0.0242(17)
C16A 0.062(2) 0.052(2) 0.0191(12) -0.0100(12) 0.0047(14) -0.0231(18)
C73A 0.0313(16) 0.0297(16) 0.081(3) 0.0038(17) 0.0221(18) 0.0037(13)
C14A 0.0296(14) 0.0475(18) 0.0403(17) -0.0021(14) -0.0143(13) -0.0172(13)
C71A 0.0145(11) 0.0480(19) 0.065(2) 0.0157(17) -0.0016(13) -0.0072(12)
C13A 0.0399(18) 0.054(2) 0.0398(17) 0.0155(15) -0.0261(15) -0.0215(16)
C48A 0.0390(17) 0.055(2) 0.0432(18) 0.0031(16) -0.0110(15) -0.0300(16)
C47A 0.0238(14) 0.050(2) 0.065(2) 0.0031(18) -0.0034(15) -0.0173(14)
C1A 0.079(3) 0.0301(16) 0.0432(19) 0.0145(14) -0.023(2) -0.0162(18)
C69A 0.0471(19) 0.0496(19) 0.0256(13) 0.0191(13) -0.0172(13) -0.0207(16)
C68A 0.0467(19) 0.0301(15) 0.0406(17) -0.0156(13) 0.0011(15) 0.0070(13)
C17A 0.064(2) 0.0470(19) 0.0159(11) 0.0024(11) 0.0079(13) -0.0228(17)
C77A 0.0354(17) 0.064(2) 0.0399(18) -0.0030(16) 0.0125(14) -0.0298(17)
C19A 0.0437(19) 0.057(2) 0.0371(17) -0.0149(16) 0.0170(15) -0.0093(17)
C3A 0.060(2) 0.0407(17) 0.0233(13) 0.0064(12) 0.0016(14) -0.0184(16)
C76A 0.0350(16) 0.053(2) 0.0444(19) 0.0047(16) 0.0149(15) -0.0190(15)
C57A 0.0224(14) 0.059(2) 0.068(3) -0.016(2) 0.0120(16) -0.0081(15)
C6A 0.058(2) 0.0242(14) 0.050(2) 0.0073(13) -0.0063(18) -0.0071(14)
C80A 0.080(3) 0.0195(13) 0.0385(17) -0.0033(11) 0.0069(18) -0.0209(15)
C81A 0.075(3) 0.0418(18) 0.0227(13) -0.0059(12) 0.0053(15) -0.0238(18)
C58A 0.0378(17) 0.0417(18) 0.057(2) -0.0185(16) 0.0239(17) -0.0090(14)
C23A 0.0322(16) 0.0265(15) 0.067(3) 0.0023(15) 0.0010(16) 0.0049(12)
C52A 0.0193(13) 0.089(3) 0.047(2) -0.009(2) -0.0077(14) -0.0231(17)
C70A 0.0226(13) 0.0401(17) 0.063(2) 0.0118(16) -0.0163(15) -0.0052(12)
C4A 0.052(2) 0.0488(19) 0.0214(13) 0.0089(12) -0.0125(13) -0.0151(16)
C60A 0.0296(16) 0.044(2) 0.066(3) -0.0059(18) -0.0037(17) 0.0077(14)
C53A 0.053(2) 0.071(3) 0.053(2) 0.007(2) -0.030(2) -0.035(2)
Sc2 0.0205(3) 0.0141(3) 0.0178(3) 0.0045(2) -0.0001(2) -0.0057(2)
Sc1 0.0241(3) 0.0141(3) 0.0172(3) 0.0042(2) -0.0040(2) -0.0054(2)
Sc3 0.125(5) 0.111(4) 0.0157(13) 0.0096(18) -0.0059(19) -0.096(4)
Sc4 0.096(4) 0.108(4) 0.0219(15) -0.0218(18) 0.0230(18) -0.085(3)
Sc5 0.023(5) 0.019(5) 0.027(5) 0.006(4) -0.004(4) -0.013(4)
Sc6 0.020(5) 0.024(5) 0.028(5) 0.001(4) -0.008(4) -0.010(4)
Sc8 0.043(8) 0.040(8) 0.020(6) 0.008(5) -0.004(5) -0.021(6)
Sc7 0.047(9) 0.031(7) 0.012(5) 0.010(4) -0.010(5) -0.011(6)
Co1P 0.01172(13) 0.01157(12) 0.01138(12) -0.00017(9) -0.00126(10) -0.00371(9)
Co1Q 0.01556(14) 0.01300(13) 0.01436(13) 0.00111(10) -0.00226(10) -0.00645(10)
C19Q 0.0221(10) 0.0158(9) 0.0166(9) 0.0032(7) -0.0067(8) -0.0089(8)
C2P 0.0131(8) 0.0128(8) 0.0135(8) -0.0005(7) 0.0014(7) -0.0037(7)
N1P 0.0127(7) 0.0120(7) 0.0133(7) 0.0002(6) -0.0007(6) -0.0039(6)
N1Q 0.0188(8) 0.0128(8) 0.0177(8) 0.0019(6) -0.0051(7) -0.0065(7)
C21P 0.0188(10) 0.0147(9) 0.0210(10) -0.0018(7) 0.0027(8) -0.0033(8)
C18P 0.0141(9) 0.0165(9) 0.0151(9) 0.0015(7) -0.0028(7) -0.0055(7)
C2Q 0.0226(10) 0.0144(9) 0.0159(9) -0.0004(7) -0.0037(8) -0.0052(8)
N2Q 0.0164(8) 0.0151(8) 0.0155(8) 0.0016(6) -0.0017(7) -0.0065(6)
C8Q 0.0217(10) 0.0155(9) 0.0183(9) 0.0032(7) -0.0033(8) -0.0102(8)
N3Q 0.0164(8) 0.0176(8) 0.0186(8) 0.0004(7) -0.0015(7) -0.0079(7)
C1P 0.0132(8) 0.0132(8) 0.0169(9) 0.0007(7) 0.0008(7) -0.0036(7)
C20P 0.0128(8) 0.0147(9) 0.0173(9) 0.0023(7) 0.0004(7) -0.0038(7)
C13Q 0.0202(10) 0.0198(10) 0.0216(10) -0.0034(8) 0.0001(9) -0.0048(8)
N4Q 0.0178(8) 0.0140(8) 0.0158(8) 0.0009(6) -0.0033(7) -0.0059(6)
C19P 0.0117(8) 0.0146(8) 0.0147(8) 0.0020(7) -0.0010(7) -0.0037(7)
C1Q 0.0272(11) 0.0151(9) 0.0186(10) 0.0001(7) -0.0067(9) -0.0067(8)
C7Q 0.0192(10) 0.0174(9) 0.0167(9) 0.0031(7) -0.0015(8) -0.0085(8)
C5Q 0.0193(10) 0.0232(11) 0.0201(10) 0.0015(8) 0.0012(8) -0.0065(8)
C14Q 0.0182(10) 0.0221(10) 0.0194(10) -0.0019(8) 0.0005(8) -0.0077(8)
C9Q 0.0233(10) 0.0134(9) 0.0156(9) 0.0023(7) -0.0045(8) -0.0078(8)
C16Q 0.0211(11) 0.0306(12) 0.0212(11) -0.0003(9) 0.0007(9) -0.0145(9)
C12Q 0.0210(10) 0.0164(9) 0.0168(9) -0.0011(7) -0.0031(8) -0.0047(8)
C10Q 0.0271(11) 0.0147(9) 0.0166(9) 0.0004(7) -0.0035(8) -0.0078(8)
C17Q 0.0194(10) 0.0215(10) 0.0178(9) 0.0026(8) -0.0028(8) -0.0110(8)
C35P 0.0134(9) 0.0194(10) 0.0234(10) 0.0033(8) -0.0024(8) -0.0030(8)
C27Q 0.0361(13) 0.0164(10) 0.0205(10) 0.0011(8) -0.0043(10) -0.0128(9)
C15Q 0.0200(11) 0.0313(13) 0.0231(11) -0.0031(9) 0.0024(9) -0.0100(9)
C6Q 0.0212(10) 0.0225(11) 0.0205(10) 0.0036(8) 0.0010(9) -0.0095(9)
C11Q 0.0270(11) 0.0156(9) 0.0183(10) -0.0013(7) -0.0036(9) -0.0058(8)
C28Q 0.0405(15) 0.0200(11) 0.0193(11) 0.0026(8) -0.0012(10) -0.0112(10)
C23Q 0.0255(12) 0.0289(13) 0.0305(13) -0.0026(10) 0.0077(11) -0.0069(10)
C4Q 0.0191(10) 0.0193(10) 0.0170(9) 0.0010(8) -0.0007(8) -0.0063(8)
C3Q 0.0208(10) 0.0173(10) 0.0192(10) -0.0014(8) -0.0008(8) -0.0049(8)
C34Q 0.0277(13) 0.0462(17) 0.0257(12) -0.0035(11) 0.0005(10) -0.0227(12)
C36P 0.0226(11) 0.0317(13) 0.0265(12) 0.0122(10) -0.0062(10) -0.0084(10)
C29Q 0.0326(13) 0.0180(10) 0.0244(11) -0.0046(9) -0.0003(10) -0.0030(9)
C21Q 0.0328(13) 0.0171(10) 0.0287(12) -0.0041(9) -0.0036(11) -0.0046(9)
C30Q 0.0313(14) 0.0311(14) 0.0362(15) -0.0052(12) -0.0026(12) 0.0027(11)
C22Q 0.0490(19) 0.0355(16) 0.0283(14) -0.0125(12) -0.0054(13) -0.0043(14)
C22P 0.057(2) 0.0189(11) 0.0304(14) -0.0043(10) 0.0111(13) -0.0173(12)
C31Q 0.0257(13) 0.0400(16) 0.0435(17) -0.0129(13) 0.0126(13) -0.0118(12)
C24Q 0.0439(19) 0.055(2) 0.0303(15) -0.0106(14) 0.0129(14) -0.0123(16)
N4P 0.0138(8) 0.0132(7) 0.0132(7) -0.0003(6) -0.0011(6) -0.0043(6)
N2P 0.0126(7) 0.0139(7) 0.0122(7) -0.0002(6) -0.0023(6) -0.0036(6)
N3P 0.0132(7) 0.0120(7) 0.0135(7) -0.0002(6) -0.0003(6) -0.0038(6)
C17P 0.0145(9) 0.0169(9) 0.0137(8) 0.0017(7) -0.0025(7) -0.0057(7)
C8P 0.0136(8) 0.0154(9) 0.0139(8) 0.0014(7) -0.0018(7) -0.0059(7)
C15P 0.0196(10) 0.0173(9) 0.0135(9) -0.0011(7) -0.0022(8) -0.0072(8)
C14P 0.0162(9) 0.0152(9) 0.0117(8) -0.0003(7) -0.0013(7) -0.0067(7)
C3P 0.0170(9) 0.0136(8) 0.0136(8) -0.0003(7) -0.0002(7) -0.0059(7)
C13P 0.0178(9) 0.0139(8) 0.0144(9) -0.0018(7) -0.0002(7) -0.0059(7)
C12P 0.0162(9) 0.0122(8) 0.0139(8) 0.0001(7) -0.0002(7) -0.0050(7)
C4P 0.0148(9) 0.0152(9) 0.0127(8) -0.0007(7) -0.0003(7) -0.0073(7)
C11P 0.0149(9) 0.0138(8) 0.0157(9) -0.0005(7) -0.0007(7) -0.0034(7)
C9P 0.0120(8) 0.0142(8) 0.0143(8) 0.0012(7) -0.0004(7) -0.0038(7)
C6P 0.0138(9) 0.0175(9) 0.0132(8) -0.0001(7) -0.0018(7) -0.0065(7)
C23P 0.0216(10) 0.0163(9) 0.0173(9) -0.0031(7) 0.0007(8) -0.0090(8)
C5P 0.0161(9) 0.0146(9) 0.0135(8) -0.0012(7) -0.0004(7) -0.0064(7)
C29P 0.0207(10) 0.0142(9) 0.0209(10) -0.0023(7) 0.0008(8) -0.0032(8)
C18Q 0.0229(11) 0.0213(10) 0.0188(10) 0.0026(8) -0.0042(8) -0.0127(9)
C35Q 0.0331(13) 0.0168(10) 0.0249(11) 0.0059(8) -0.0118(10) -0.0124(9)
C27P 0.0144(9) 0.0169(9) 0.0211(10) 0.0019(8) -0.0027(8) -0.0013(7)
C10P 0.0137(9) 0.0129(8) 0.0168(9) 0.0004(7) 0.0001(7) -0.0037(7)
C31P 0.0249(11) 0.0197(10) 0.0182(10) -0.0046(8) -0.0018(9) -0.0076(9)
C36Q 0.0361(14) 0.0221(11) 0.0260(12) 0.0022(9) -0.0107(11) -0.0155(10)
C32P 0.0388(15) 0.0280(12) 0.0161(10) -0.0049(9) 0.0042(10) -0.0108(11)
C30P 0.0328(13) 0.0239(12) 0.0255(12) -0.0061(9) 0.0108(11) -0.0080(10)
C24P 0.0344(13) 0.0178(10) 0.0273(12) -0.0048(9) 0.0063(10) -0.0133(10)
C33Q 0.0271(12) 0.0387(15) 0.0224(11) 0.0001(10) 0.0017(10) -0.0210(11)
C28P 0.0172(11) 0.0487(17) 0.0298(13) 0.0107(12) -0.0044(10) -0.0127(11)
C32Q 0.0253(16) 0.072(3) 0.067(3) -0.020(2) -0.0002(17) 0.0067(17)
C20Q 0.0280(12) 0.0151(9) 0.0195(10) 0.0033(8) -0.0102(9) -0.0088(8)
C25P 0.0170(9) 0.0211(10) 0.0169(9) 0.0003(8) -0.0047(8) -0.0081(8)
C16P 0.0174(9) 0.0197(10) 0.0145(9) 0.0006(7) -0.0041(8) -0.0062(8)
C7P 0.0129(8) 0.0145(8) 0.0145(8) 0.0007(7) -0.0009(7) -0.0047(7)
C33P 0.0221(11) 0.0249(11) 0.0206(10) -0.0013(9) -0.0094(9) -0.0051(9)
C26P 0.0182(11) 0.0316(13) 0.0381(15) 0.0098(11) -0.0066(10) -0.0123(10)
C34P 0.0350(15) 0.0381(15) 0.0198(11) 0.0056(10) -0.0085(11) -0.0054(12)
C25Q 0.0244(12) 0.0283(13) 0.0332(14) 0.0055(10) 0.0043(10) -0.0136(10)
C26Q 0.0319(15) 0.0429(17) 0.0501(19) 0.0128(15) -0.0128(14) -0.0241(14)
Cl23 0.067(6) 0.066(6) 0.101(8) 0.013(6) 0.033(6) 0.010(5)
C1C 0.035(3) 0.036(3) 0.036(3) -0.0023(10) 0.0000(10) -0.0093(12)
C2C 0.035(3) 0.036(3) 0.036(3) -0.0024(10) 0.0000(10) -0.0093(12)
C6C 0.029(3) 0.029(3) 0.029(3) -0.0022(10) -0.0011(10) -0.0093(13)
C5C 0.035(3) 0.035(3) 0.035(3) -0.0025(10) -0.0008(10) -0.0107(14)
C4C 0.035(3) 0.035(3) 0.035(3) -0.0032(10) -0.0001(10) -0.0094(13)
C3C 0.038(3) 0.037(3) 0.037(3) -0.0033(10) -0.0005(10) -0.0102(13)

loop_
_atom_type_symbol
_atom_type_description
_atom_type_scat_dispersion_real
_atom_type_scat_dispersion_imag
_atom_type_scat_source
C C 0.0033 0.0016 'International Tables Vol C Tables 4.2.6.8 and 6.1.1.4'
H H 0.0000 0.0000 'International Tables Vol C Tables 4.2.6.8 and 6.1.1.4'
N N 0.0061 0.0033 'International Tables Vol C Tables 4.2.6.8 and 6.1.1.4'
Co Co 0.3494 0.9721 'International Tables Vol C Tables 4.2.6.8 and 6.1.1.4'
Sc Sc 0.2519 0.3716 'International Tables Vol C Tables 4.2.6.8 and 6.1.1.4'
S S 0.1246 0.1234 'International Tables Vol C Tables 4.2.6.8 and 6.1.1.4'
Cl Cl 0.1484 0.1585 'International Tables Vol C Tables 4.2.6.8 and 6.1.1.4'

loop_
_geom_angle_atom_site_label_1
_geom_angle_atom_site_label_2
_geom_angle_atom_site_label_3
_geom_angle
Cl3 C15 Cl10 104.9(5)
Cl3 C15 Cl8 123.4(6)
Cl10 C15 Cl8 119.4(6)
Cl3 C15 Cl4 127.5(6)
Cl10 C15 Cl4 58.0(3)
Cl8 C15 Cl4 106.1(5)
Cl3 C15 Cl9 9.2(6)
Cl10 C15 Cl9 112.8(4)
Cl8 C15 Cl9 114.3(5)
Cl4 C15 Cl9 135.1(5)
Cl3 C15 Cl5 118.9(5)
Cl10 C15 Cl5 118.7(5)
Cl8 C15 Cl5 6.8(5)
Cl4 C15 Cl5 111.8(4)
Cl9 C15 Cl5 110.0(4)
Cl3 C15 H94 95.7
Cl10 C15 H94 41.2
Cl8 C15 H94 95.7
Cl4 C15 H94 95.7
Cl9 C15 H94 98.7
Cl5 C15 H94 91.4
Cl3 C15 H95 103.1
Cl10 C15 H95 104.6
Cl8 C15 H95 98.2
Cl4 C15 H95 49.4
Cl9 C15 H95 104.6
Cl5 C15 H95 104.6
H94 C15 H95 144.8
S2 C165 S1 173.1(11)
Cl6 C161 Cl21 114.6(8)
Cl6 C161 Cl22 112.1(7)
Cl21 C161 Cl22 111.6(7)
Cl6 C161 H96 105.9
Cl21 C161 H96 105.9
Cl22 C161 H96 105.9
Cl1 C163 Cl2 119.5(11)
Cl1 C163 Cl15 107.0(8)
Cl2 C163 Cl15 112.2(8)
Cl1 C163 H92 105.7
Cl2 C163 H92 105.7
Cl15 C163 H92 105.7
Cl12 C164 Cl14 127.5(11)
Cl12 C164 Cl13 117.8(10)
Cl14 C164 Cl13 107.1(7)
Cl12 C164 H93 99.2
Cl14 C164 H93 99.2
Cl13 C164 H93 99.2
S3 C166 S4 167.9(7)
C46A C41A C42A 122.2(4)
C46A C41A C45A 119.3(4)
C42A C41A C45A 108.0(4)
C58A C59A C60A 110.2(4)
C58A C59A C68A 118.6(4)
C60A C59A C68A 119.7(4)
C43A C42A C41A 107.8(4)
C43A C42A C72A 123.7(4)
C41A C42A C72A 119.5(4)
C42A C72A C73A 115.0(4)
C42A C72A C71A 118.6(4)
C73A C72A C71A 120.2(4)
C35A C31A C36A 123.3(4)
C35A C31A C32A 110.0(4)
C36A C31A C32A 116.4(4)
C43A C33A C32A 120.8(5)
C43A C33A C34A 119.9(5)
C32A C33A C34A 109.0(4)
C73A C34A C33A 120.7(4)
C73A C34A C35A 122.2(4)
C33A C34A C35A 106.1(4)
C84A C54A C53A 123.4(5)
C84A C54A C55A 120.6(4)
C53A C54A C55A 105.9(4)
C56A C51A C52A 121.7(4)
C56A C51A C55A 119.1(5)
C52A C51A C55A 109.1(5)
C6A C10A C64A 126.5(4)
C6A C10A C9A 107.7(3)
C64A C10A C9A 116.9(4)
C17A C75A C30A 116.3(3)
C17A C75A C69A 118.9(3)
C30A C75A C69A 117.4(3)
C28A C27A C26A 108.7(3)
C28A C27A C80A 119.8(3)
C26A C27A C80A 123.4(4)
C27A C26A C21A 119.7(3)
C27A C26A C30A 106.9(3)
C21A C26A C30A 117.5(3)
C49A C66A C8A 117.4(3)
C49A C66A C65A 122.4(3)
C8A C66A C65A 115.3(3)
C20A C67A C68A 118.3(4)
C20A C67A C65A 118.2(3)
C68A C67A C65A 118.2(3)
C8A C9A C68A 120.7(3)
C8A C9A C10A 108.6(4)
C68A C9A C10A 123.8(4)
C22A C74A C35A 117.2(4)
C22A C74A C80A 119.2(3)
C35A C74A C80A 116.5(4)
C79A C39A C40A 122.9(4)
C79A C39A C38A 118.7(4)
C40A C39A C38A 106.3(4)
C69A C12A C11A 121.0(4)
C69A C12A C13A 121.7(4)
C11A C12A C13A 108.0(3)
C69A C25A C21A 124.9(3)
C69A C25A C24A 120.1(3)
C21A C25A C24A 106.1(4)
C37A C36A C31A 121.7(4)
C37A C36A C40A 109.5(4)
C31A C36A C40A 118.8(4)
C15A C65A C67A 118.7(3)
C15A C65A C66A 114.7(3)
C67A C65A C66A 121.1(3)
C61A C45A C44A 125.3(5)
C61A C45A C41A 120.3(4)
C44A C45A C41A 105.1(4)
C9A C8A C66A 124.1(3)
C9A C8A C7A 108.7(3)
C66A C8A C7A 121.2(3)
C50A C62A C7A 120.1(4)
C50A C62A C61A 118.3(4)
C7A C62A C61A 114.7(4)
C4A C84A C54A 114.2(4)
C4A C84A C83A 121.5(4)
C54A C84A C83A 117.5(4)
C65A C15A C11A 121.6(4)
C65A C15A C14A 120.3(3)
C11A C15A C14A 107.1(3)
C16A C11A C12A 121.1(4)
C16A C11A C15A 118.7(4)
C12A C11A C15A 109.7(4)
C39A C40A C36A 109.0(4)
C39A C40A C80A 122.6(4)
C36A C40A C80A 118.8(4)
C28A C79A C39A 113.7(4)
C28A C79A C78A 118.2(4)
C39A C79A C78A 122.5(4)
C79A C28A C27A 125.3(4)
C79A C28A C29A 119.8(4)
C27A C28A C29A 108.9(3)
C63A C55A C54A 122.7(4)
C63A C55A C51A 120.5(4)
C54A C55A C51A 107.8(4)
C53A C38A C37A 122.8(4)
C53A C38A C39A 119.9(4)
C37A C38A C39A 106.7(4)
C75A C30A C29A 117.3(3)
C75A C30A C26A 124.3(3)
C29A C30A C26A 110.6(3)
C41A C46A C47A 120.2(4)
C41A C46A C50A 121.6(4)
C47A C46A C50A 108.1(4)
C25A C21A C26A 118.7(3)
C25A C21A C22A 109.2(3)
C26A C21A C22A 117.2(3)
C77A C78A C52A 116.2(4)
C77A C78A C79A 123.0(4)
C52A C78A C79A 115.1(4)
C43A C44A C45A 109.4(4)
C43A C44A C82A 119.3(4)
C45A C44A C82A 120.4(4)
C60A C64A C10A 120.4(4)
C60A C64A C63A 117.0(4)
C10A C64A C63A 116.0(4)
C3A C82A C44A 113.9(4)
C3A C82A C81A 120.3(4)
C44A C82A C81A 119.0(4)
C76A C18A C17A 121.6(4)
C76A C18A C19A 120.9(4)
C17A C18A C19A 106.2(4)
C23A C24A C70A 123.6(4)
C23A C24A C25A 108.5(3)
C70A C24A C25A 121.1(4)
C33A C43A C44A 121.5(5)
C33A C43A C42A 119.5(4)
C44A C43A C42A 109.3(4)
C19A C20A C67A 122.6(4)
C19A C20A C16A 106.8(4)
C67A C20A C16A 120.4(4)
C62A C50A C46A 121.1(4)
C62A C50A C49A 121.0(4)
C46A C50A C49A 107.9(3)
C31A C35A C74A 120.8(4)
C31A C35A C34A 108.9(4)
C74A C35A C34A 120.5(5)
C51A C56A C57A 119.1(4)
C51A C56A C60A 122.2(4)
C57A C56A C60A 108.1(4)
C61A C2A C3A 120.5(4)
C61A C2A C1A 125.7(4)
C3A C2A C1A 104.7(4)
C45A C61A C2A 116.2(4)
C45A C61A C62A 119.4(4)
C2A C61A C62A 117.7(4)
C76A C29A C30A 125.5(3)
C76A C29A C28A 122.5(3)
C30A C29A C28A 104.6(3)
C81A C32A C33A 120.1(4)
C81A C32A C31A 123.5(4)
C33A C32A C31A 105.5(4)
C63A C5A C4A 117.5(4)
C63A C5A C1A 127.5(4)
C4A C5A C1A 107.2(4)
C62A C7A C6A 128.2(4)
C62A C7A C8A 117.9(3)
C6A C7A C8A 105.2(4)
C55A C63A C5A 118.4(4)
C55A C63A C64A 119.9(4)
C5A C63A C64A 114.4(4)
C37A C83A C84A 118.4(4)
C37A C83A C81A 117.8(4)
C84A C83A C81A 118.8(4)
C74A C22A C23A 119.7(4)
C74A C22A C21A 123.5(4)
C23A C22A C21A 107.6(4)
C66A C49A C48A 120.8(4)
C66A C49A C50A 121.2(4)
C48A C49A C50A 106.1(4)
C36A C37A C83A 122.0(4)
C36A C37A C38A 108.1(4)
C83A C37A C38A 119.3(4)
C11A C16A C20A 121.9(4)
C11A C16A C17A 120.0(4)
C20A C16A C17A 108.2(4)
C34A C73A C23A 115.9(4)
C34A C73A C72A 120.7(4)
C23A C73A C72A 118.0(4)
C48A C14A C15A 122.9(4)
C48A C14A C13A 119.6(4)
C15A C14A C13A 107.9(3)
C47A C71A C72A 117.4(4)
C47A C71A C70A 116.2(4)
C72A C71A C70A 120.5(4)
C70A C13A C14A 118.8(3)
C70A C13A C12A 122.7(4)
C14A C13A C12A 107.0(4)
C14A C48A C47A 122.8(4)
C14A C48A C49A 117.9(4)
C47A C48A C49A 109.5(4)
C71A C47A C48A 120.1(4)
C71A C47A C46A 121.9(4)
C48A C47A C46A 108.1(4)
C6A C1A C5A 117.1(4)
C6A C1A C2A 116.7(4)
C5A C1A C2A 108.6(4)
C12A C69A C25A 116.8(4)
C12A C69A C75A 119.3(4)
C25A C69A C75A 117.0(3)
C9A C68A C67A 120.6(4)
C9A C68A C59A 116.2(4)
C67A C68A C59A 117.0(4)
C75A C17A C18A 122.5(4)
C75A C17A C16A 119.5(4)
C18A C17A C16A 107.5(4)
C57A C77A C78A 121.1(4)
C57A C77A C76A 115.7(4)
C78A C77A C76A 117.0(4)
C58A C19A C20A 119.5(4)
C58A C19A C18A 119.7(4)
C20A C19A C18A 110.7(4)
C4A C3A C82A 121.2(4)
C4A C3A C2A 109.8(4)
C82A C3A C2A 122.4(4)
C29A C76A C18A 115.6(4)
C29A C76A C77A 119.4(4)
C18A C76A C77A 120.4(4)
C77A C57A C56A 120.6(4)
C77A C57A C58A 121.2(4)
C56A C57A C58A 108.4(4)
C10A C6A C1A 118.2(4)
C10A C6A C7A 109.4(4)
C1A C6A C7A 116.8(4)
C40A C80A C27A 114.4(4)
C40A C80A C74A 121.6(3)
C27A C80A C74A 116.6(4)
C32A C81A C83A 117.8(4)
C32A C81A C82A 118.8(4)
C83A C81A C82A 118.2(4)
C19A C58A C59A 123.3(4)
C19A C58A C57A 121.4(4)
C59A C58A C57A 105.7(4)
C24A C23A C73A 121.7(4)
C24A C23A C22A 108.4(4)
C73A C23A C22A 123.2(4)
C51A C52A C78A 120.8(4)
C51A C52A C53A 106.8(4)
C78A C52A C53A 121.2(4)
C13A C70A C24A 116.3(4)
C13A C70A C71A 121.9(4)
C24A C70A C71A 115.9(4)
C84A C4A C3A 119.9(4)
C84A C4A C5A 125.7(4)
C3A C4A C5A 109.2(4)
C64A C60A C56A 121.4(4)
C64A C60A C59A 121.9(4)
C56A C60A C59A 107.3(4)
C38A C53A C54A 118.0(5)
C38A C53A C52A 121.8(4)
C54A C53A C52A 110.0(5)
C1C Sc2 C2C 29.51(19)
C2C Sc1 C1C 30.03(19)
C3C Sc3 C4C 19.2(4)
C4C Sc4 C3C 19.4(4)
C5C Sc5 C6C 10.7(5)
C6C Sc6 C5C 11.3(5)
N1P Co1P N3P 176.61(6)
N1P Co1P N4P 89.95(6)
N3P Co1P N4P 90.1
N1P Co1P N2P 89.99(6)
N3P Co1P N2P 89.9
N4P Co1P N2P 178.3
N1Q Co1Q N4Q 178.12(8)
N1Q Co1Q N2Q 89.72(8)
N4Q Co1Q N2Q 90.24(8)
N1Q Co1Q N3Q 90.28(9)
N4Q Co1Q N3Q 89.75(8)
N2Q Co1Q N3Q 179.58(9)
C18Q C19Q N1Q 125.3(2)
C18Q C19Q C20Q 123.5(2)
N1Q C19Q C20Q 111.1(2)
N1P C2P C3P 125.23(18)
N1P C2P C1P 111.57(19)
C3P C2P C1P 123.17(18)
C2P N1P C19P 104.37(17)
C2P N1P Co1P 127.76(15)
C19P N1P Co1P 127.84(15)
C2Q N1Q C19Q 104.73(19)
C2Q N1Q Co1Q 128.02(16)
C19Q N1Q Co1Q 127.23(17)
C1P C21P C22P 112.77(18)
C1P C21P H3 109.0
C22P C21P H3 109.0
C1P C21P H4 109.0
C22P C21P H4 109.0
H3 C21P H4 107.8
C19P C18P C17P 124.29(19)
C19P C18P H5 113(2)
C17P C18P H5 123(2)
N1Q C2Q C3Q 124.9(2)
N1Q C2Q C1Q 111.2(2)
C3Q C2Q C1Q 123.9(2)
C7Q N2Q C4Q 104.44(19)
C7Q N2Q Co1Q 127.63(16)
C4Q N2Q Co1Q 127.93(16)
C9Q C8Q C7Q 124.5(2)
C9Q C8Q H6 123(3)
C7Q C8Q H6 113(3)
C14Q N3Q C17Q 104.5(2)
C14Q N3Q Co1Q 128.05(16)
C17Q N3Q Co1Q 127.44(17)
C20P C1P C2P 106.35(19)
C20P C1P C21P 128.1(2)
C2P C1P C21P 125.5(2)
C1P C20P C19P 106.34(19)
C1P C20P C35P 128.7(2)
C19P C20P C35P 125.0(2)
C12Q C13Q C14Q 124.7(2)
C12Q C13Q H7 119(3)
C14Q C13Q H7 116(3)
C12Q N4Q C9Q 104.58(19)
C12Q N4Q Co1Q 128.01(16)
C9Q N4Q Co1Q 127.36(16)
N1P C19P C18P 125.1(2)
N1P C19P C20P 111.35(19)
C18P C19P C20P 123.5(2)
C20Q C1Q C2Q 106.4(2)
C20Q C1Q C21Q 128.6(2)
C2Q C1Q C21Q 124.9(2)
N2Q C7Q C8Q 124.8(2)
N2Q C7Q C6Q 111.6(2)
C8Q C7Q C6Q 123.5(2)
C6Q C5Q C4Q 106.3(2)
C6Q C5Q C23Q 128.1(2)
C4Q C5Q C23Q 125.5(2)
N3Q C14Q C13Q 124.7(2)
N3Q C14Q C15Q 111.1(2)
C13Q C14Q C15Q 124.2(2)
C8Q C9Q N4Q 125.1(2)
C8Q C9Q C10Q 123.5(2)
N4Q C9Q C10Q 111.4(2)
C15Q C16Q C17Q 106.3(2)
C15Q C16Q C33Q 129.1(3)
C17Q C16Q C33Q 124.5(3)
N4Q C12Q C13Q 124.8(2)
N4Q C12Q C11Q 111.3(2)
C13Q C12Q C11Q 124.0(2)
C11Q C10Q C9Q 106.5(2)
C11Q C10Q C27Q 129.1(2)
C9Q C10Q C27Q 124.4(2)
C18Q C17Q N3Q 124.7(2)
C18Q C17Q C16Q 123.8(2)
N3Q C17Q C16Q 111.5(2)
C20P C35P C36P 112.69(19)
C20P C35P H8 109.1
C36P C35P H8 109.1
C20P C35P H9 109.1
C36P C35P H9 109.1
H8 C35P H9 107.8
C10Q C27Q C28Q 112.6(2)
C10Q C27Q H10 109.1
C28Q C27Q H10 109.1
C10Q C27Q H11 109.1
C28Q C27Q H11 109.1
H10 C27Q H11 107.8
C16Q C15Q C14Q 106.6(2)
C16Q C15Q C31Q 128.3(2)
C14Q C15Q C31Q 125.0(2)
C5Q C6Q C7Q 106.3(2)
C5Q C6Q C25Q 128.8(2)
C7Q C6Q C25Q 124.9(2)
C10Q C11Q C12Q 106.3(2)
C10Q C11Q C29Q 127.8(2)
C12Q C11Q C29Q 125.8(2)
C27Q C28Q H12 109.5
C27Q C28Q H13 109.5
H12 C28Q H13 109.5
C27Q C28Q H14 109.5
H12 C28Q H14 109.5
H13 C28Q H14 109.5
C5Q C23Q C24Q 112.5(2)
C5Q C23Q H15 109.1
C24Q C23Q H15 109.1
C5Q C23Q H16 109.1
C24Q C23Q H16 109.1
H15 C23Q H16 107.8
N2Q C4Q C3Q 124.8(2)
N2Q C4Q C5Q 111.4(2)
C3Q C4Q C5Q 123.8(2)
C4Q C3Q C2Q 124.5(2)
C4Q C3Q H17 118(2)
C2Q C3Q H17 118(2)
C33Q C34Q H18 109.5
C33Q C34Q H19 109.5
H18 C34Q H19 109.5
C33Q C34Q H20 109.5
H18 C34Q H20 109.5
H19 C34Q H20 109.5
C35P C36P H21 109.4
C35P C36P H22 109.4
H21 C36P H22 109.5
C35P C36P H23 109.5
H21 C36P H23 109.5
H22 C36P H23 109.5
C11Q C29Q C30Q 113.0(2)
C11Q C29Q H24 109.0
C30Q C29Q H24 109.0
C11Q C29Q H25 109.0
C30Q C29Q H25 109.0
H24 C29Q H25 107.8
C1Q C21Q C22Q 112.61(11)
C1Q C21Q H26 109.1
C22Q C21Q H26 109.1
C1Q C21Q H27 109.1
C22Q C21Q H27 109.1
H26 C21Q H27 107.8
C29Q C30Q H28 109.5
C29Q C30Q H29 109.5
H28 C30Q H29 109.5
C29Q C30Q H30 109.5
H28 C30Q H30 109.5
H29 C30Q H30 109.5
C21Q C22Q H31 109.5
C21Q C22Q H32 109.5
H31 C22Q H32 109.5
C21Q C22Q H33 109.5
H31 C22Q H33 109.5
H32 C22Q H33 109.5
C21P C22P H34 109.5
C21P C22P H35 109.4
H34 C22P H35 109.5
C21P C22P H36 109.4
H34 C22P H36 109.5
H35 C22P H36 109.5
C15Q C31Q C32Q 112.4(2)
C15Q C31Q H37 109.1
C32Q C31Q H37 109.1
C15Q C31Q H38 109.1
C32Q C31Q H38 109.1
H37 C31Q H38 107.9
C23Q C24Q H39 109.5
C23Q C24Q H40 109.5
H39 C24Q H40 109.5
C23Q C24Q H41 109.5
H39 C24Q H41 109.5
H40 C24Q H41 109.5
C17P N4P C14P 104.5
C17P N4P Co1P 127.9
C14P N4P Co1P 127.6
C7P N2P C4P 104.52(9)
C7P N2P Co1P 127.67(10)
C4P N2P Co1P 127.6
C12P N3P C9P 104.4
C12P N3P Co1P 127.8
C9P N3P Co1P 127.8
N4P C17P C18P 124.86(9)
N4P C17P C16P 111.60(10)
C18P C17P C16P 123.54(14)
C9P C8P C7P 124.02(9)
C9P C8P H42 117.0
C7P C8P H42 118.8
C16P C15P C14P 106.41(10)
C16P C15P C31P 129.09(14)
C14P C15P C31P 124.44(10)
C13P C14P N4P 124.8
C13P C14P C15P 123.9
N4P C14P C15P 111.3
C4P C3P C2P 124.52(9)
C4P C3P H43 120.1
C2P C3P H43 114.0
C14P C13P C12P 125.0
C14P C13P H44 112.8
C12P C13P H44 122.0
C13P C12P N3P 124.7
C13P C12P C11P 124.1
N3P C12P C11P 111.2
C3P C4P N2P 124.8
C3P C4P C5P 123.96(9)
N2P C4P C5P 111.19(9)
C10P C11P C12P 106.62(9)
C10P C11P C29P 128.71(14)
C12P C11P C29P 124.59(10)
C8P C9P N3P 125.5
C8P C9P C10P 123.17(9)
N3P C9P C10P 111.35(9)
C5P C6P C7P 106.15(13)
C5P C6P C25P 128.31(14)
C7P C6P C25P 125.48(13)
C5P C23P C24P 112.40(13)
C5P C23P H45 109.1
C24P C23P H45 109.1
C5P C23P H46 109.1
C24P C23P H46 109.1
H45 C23P H46 107.9
C6P C5P C4P 106.73(14)
C6P C5P C23P 128.63(16)
C4P C5P C23P 124.57(16)
C11P C29P C30P 112.37(18)
C11P C29P H47 109.1
C30P C29P H47 109.1
C11P C29P H48 109.1
C30P C29P H48 109.1
H47 C29P H48 107.9
C19Q C18Q C17Q 124.9(2)
C19Q C18Q H49 121(3)
C17Q C18Q H49 114(3)
C20Q C35Q C36Q 113.3(2)
C20Q C35Q H50 108.9
C36Q C35Q H50 108.9
C20Q C35Q H51 108.9
C36Q C35Q H51 108.9
H50 C35Q H51 107.7
C10P C27P C28P 112.5(2)
C10P C27P H52 109.1
C28P C27P H52 109.1
C10P C27P H53 109.1
C28P C27P H53 109.1
H52 C27P H53 107.8
C11P C10P C9P 106.37(15)
C11P C10P C27P 128.50(18)
C9P C10P C27P 125.09(18)
C15P C31P C32P 112.46(19)
C15P C31P H54 109.1
C32P C31P H54 109.1
C15P C31P H55 109.1
C32P C31P H55 109.1
H54 C31P H55 107.8
C35Q C36Q H56 109.5
C35Q C36Q H57 109.5
H56 C36Q H57 109.5
C35Q C36Q H58 109.5
H56 C36Q H58 109.5
H57 C36Q H58 109.5
C31P C32P H59 109.5
C31P C32P H60 109.5
H59 C32P H60 109.5
C31P C32P H61 109.5
H59 C32P H61 109.5
H60 C32P H61 109.5
C29P C30P H62 109.5
C29P C30P H63 109.5
H62 C30P H63 109.5
C29P C30P H64 109.5
H62 C30P H64 109.5
H63 C30P H64 109.5
C23P C24P H65 109.5
C23P C24P H66 109.5
H65 C24P H66 109.5
C23P C24P H67 109.5
H65 C24P H67 109.5
H66 C24P H67 109.5
C16Q C33Q C34Q 112.6(2)
C16Q C33Q H68 109.1
C34Q C33Q H68 109.1
C16Q C33Q H69 109.1
C34Q C33Q H69 109.1
H68 C33Q H69 107.8
C27P C28P H70 109.5
C27P C28P H71 109.5
H70 C28P H71 109.5
C27P C28P H72 109.5
H70 C28P H72 109.5
H71 C28P H72 109.5
C31Q C32Q H73 109.5
C31Q C32Q H74 109.5
H73 C32Q H74 109.5
C31Q C32Q H75 109.5
H73 C32Q H75 109.5
H74 C32Q H75 109.5
C1Q C20Q C19Q 106.5(2)
C1Q C20Q C35Q 129.1(2)
C19Q C20Q C35Q 124.4(2)
C6P C25P C26P 112.58(19)
C6P C25P H76 109.1
C26P C25P H76 109.1
C6P C25P H77 109.1
C26P C25P H77 109.1
H76 C25P H77 107.8
C15P C16P C17P 106.20(15)
C15P C16P C33P 129.3(2)
C17P C16P C33P 124.44(19)
N2P C7P C8P 125.17(17)
N2P C7P C6P 111.41(15)
C8P C7P C6P 123.39(16)
C16P C33P C34P 112.6(2)
C16P C33P H78 109.1
C34P C33P H78 109.1
C16P C33P H79 109.1
C34P C33P H79 109.1
H78 C33P H79 107.8
C25P C26P H80 109.5
C25P C26P H81 109.5
H80 C26P H81 109.5
C25P C26P H82 109.5
H80 C26P H82 109.5
H81 C26P H82 109.5
C33P C34P H83 109.5
C33P C34P H84 109.5
H83 C34P H84 109.5
C33P C34P H85 109.5
H83 C34P H85 109.5
H84 C34P H85 109.5
C6Q C25Q C26Q 113.1(2)
C6Q C25Q H86 109.0
C26Q C25Q H86 109.0
C6Q C25Q H87 109.0
C26Q C25Q H87 109.0
H86 C25Q H87 107.8
C25Q C26Q H89 109.5
C25Q C26Q H90 109.5
H89 C26Q H90 109.5
C25Q C26Q H91 109.5
H89 C26Q H91 109.5
H90 C26Q H91 109.5
C2C C1C Sc2 82.9(7)
C2C C1C Sc1 67.3(6)
Sc2 C1C Sc1 150.3(4)
C1C C2C Sc1 82.7(7)
C1C C2C Sc2 67.5(6)
Sc1 C2C Sc2 150.2(4)
C5C C6C Sc6 152.6(11)
C5C C6C Sc5 15.0(7)
Sc6 C6C Sc5 167.6(7)
C6C C5C Sc5 154.3(12)
C6C C5C Sc6 16.1(7)
Sc5 C5C Sc6 170.4(8)
C3C C4C Sc4 131.2(11)
C3C C4C Sc3 29.4(8)
Sc4 C4C Sc3 160.5(6)
C4C C3C Sc3 131.4(11)
C4C C3C Sc4 29.3(7)
Sc3 C3C Sc4 160.6(7)

loop_
_geom_bond_atom_site_label_1
_geom_bond_atom_site_label_2
_geom_bond_distance
Cl3 C15 1.541(11)
Cl4 C15 1.651(6)
Cl8 C15 1.646(10)
Cl5 C15 1.834(8)
Cl6 C161 1.685(14)
S3 C166 1.575(14)
Cl9 C15 1.792(9)
C15 Cl10 1.614(8)
C15 H94 1.0000
C15 H95 1.0000
S1 C165 1.411(9)
C165 S2 1.327(9)
Cl1 C163 1.669(16)
Cl2 C163 1.700(15)
Cl22 C161 1.777(14)
C161 Cl21 1.691(13)
C161 H96 1.0000
Cl12 C164 1.674(19)
C163 Cl15 1.825(13)
C163 H92 1.0000
Cl13 C164 1.817(13)
Cl14 C164 1.675(16)
C164 H93 1.0000
S4 C166 1.637(12)
C41A C46A 1.333(6)
C41A C42A 1.426(6)
C41A C45A 1.495(7)
C59A C58A 1.423(6)
C59A C60A 1.436(6)
C59A C68A 1.491(6)
C42A C43A 1.421(7)
C42A C72A 1.442(6)
C72A C73A 1.454(6)
C72A C71A 1.470(6)
C31A C35A 1.392(7)
C31A C36A 1.403(6)
C31A C32A 1.457(6)
C33A C43A 1.362(6)
C33A C32A 1.452(7)
C33A C34A 1.452(7)
C34A C73A 1.408(7)
C34A C35A 1.457(6)
C54A C84A 1.431(7)
C54A C53A 1.432(7)
C54A C55A 1.456(7)
C51A C56A 1.375(7)
C51A C52A 1.404(7)
C51A C55A 1.458(7)
C10A C6A 1.402(6)
C10A C64A 1.456(6)
C10A C9A 1.463(5)
C75A C17A 1.390(6)
C75A C30A 1.436(5)
C75A C69A 1.487(5)
C27A C28A 1.435(5)
C27A C26A 1.437(5)
C27A C80A 1.442(5)
C26A C21A 1.439(5)
C26A C30A 1.454(5)
C66A C49A 1.380(5)
C66A C8A 1.430(5)
C66A C65A 1.477(5)
C67A C20A 1.422(5)
C67A C68A 1.443(5)
C67A C65A 1.466(5)
C9A C8A 1.395(6)
C9A C68A 1.400(6)
C74A C22A 1.432(7)
C74A C35A 1.433(6)
C74A C80A 1.467(7)
C39A C79A 1.409(6)
C39A C40A 1.428(6)
C39A C38A 1.483(6)
C12A C69A 1.387(5)
C12A C11A 1.412(6)
C12A C13A 1.461(6)
C25A C69A 1.430(6)
C25A C21A 1.433(6)
C25A C24A 1.483(6)
C36A C37A 1.393(6)
C36A C40A 1.434(6)
C65A C15A 1.424(5)
C45A C61A 1.342(7)
C45A C44A 1.439(6)
C8A C7A 1.479(6)
C62A C50A 1.360(6)
C62A C7A 1.421(6)
C62A C61A 1.517(6)
C84A C4A 1.398(6)
C84A C83A 1.456(6)
C15A C11A 1.435(5)
C15A C14A 1.451(5)
C11A C16A 1.371(6)
C40A C80A 1.436(6)
C79A C28A 1.407(6)
C79A C78A 1.461(6)
C28A C29A 1.493(6)
C55A C63A 1.375(7)
C38A C53A 1.331(7)
C38A C37A 1.465(6)
C30A C29A 1.443(5)
C46A C47A 1.428(6)
C46A C50A 1.440(6)
C21A C22A 1.445(6)
C78A C77A 1.445(6)
C78A C52A 1.449(7)
C44A C43A 1.414(7)
C44A C82A 1.458(7)
C64A C60A 1.375(7)
C64A C63A 1.536(6)
C82A C3A 1.420(6)
C82A C81A 1.459(6)
C18A C76A 1.369(6)
C18A C17A 1.435(6)
C18A C19A 1.453(6)
C24A C23A 1.419(7)
C24A C70A 1.423(6)
C20A C19A 1.410(6)
C20A C16A 1.436(6)
C50A C49A 1.471(6)
C56A C57A 1.431(7)
C56A C60A 1.433(7)
C2A C61A 1.410(6)
C2A C3A 1.476(6)
C2A C1A 1.496(7)
C29A C76A 1.368(6)
C32A C81A 1.407(6)
C5A C63A 1.413(6)
C5A C4A 1.454(6)
C5A C1A 1.454(6)
C7A C6A 1.463(6)
C83A C37A 1.436(6)
C83A C81A 1.459(7)
C22A C23A 1.443(6)
C49A C48A 1.436(6)
C16A C17A 1.473(5)
C73A C23A 1.424(6)
C14A C48A 1.355(5)
C14A C13A 1.454(6)
C71A C47A 1.415(6)
C71A C70A 1.486(6)
C13A C70A 1.385(6)
C48A C47A 1.426(6)
C1A C6A 1.434(6)
C77A C57A 1.394(6)
C77A C76A 1.510(6)
C19A C58A 1.321(7)
C3A C4A 1.417(6)
C57A C58A 1.471(6)
C52A C53A 1.453(7)
Sc2 C1C 2.248(10)
Sc2 C2C 2.414(10)
Sc1 C2C 2.209(10)
Sc1 C1C 2.374(10)
Sc3 C3C 1.788(12)
Sc3 C4C 2.732(11)
Sc4 C4C 1.764(12)
Sc4 C3C 2.708(11)
Sc5 C5C 1.674(14)
Sc5 C6C 2.802(14)
Sc6 C6C 1.696(14)
Sc6 C5C 2.814(14)
Co1P N1P 1.9704(18)
Co1P N3P 1.9706
Co1P N4P 1.9766
Co1P N2P 1.9834
Co1Q N1Q 1.9722(19)
Co1Q N4Q 1.974(2)
Co1Q N2Q 1.974(2)
Co1Q N3Q 1.976(2)
C19Q C18Q 1.371(4)
C19Q N1Q 1.382(3)
C19Q C20Q 1.450(3)
C2P N1P 1.378(3)
C2P C3P 1.384(2)
C2P C1P 1.443(3)
N1P C19P 1.379(3)
N1Q C2Q 1.376(3)
C21P C1P 1.498(3)
C21P C22P 1.524(3)
C21P H3 0.9900
C21P H4 0.9900
C18P C19P 1.383(3)
C18P C17P 1.385(2)
C18P H5 0.96(4)
C2Q C3Q 1.381(3)
C2Q C1Q 1.452(3)
N2Q C7Q 1.378(3)
N2Q C4Q 1.379(3)
C8Q C9Q 1.380(3)
C8Q C7Q 1.384(3)
C8Q H6 0.90(5)
N3Q C14Q 1.378(3)
N3Q C17Q 1.382(3)
C1P C20P 1.365(3)
C20P C19P 1.447(3)
C20P C35P 1.497(3)
C13Q C12Q 1.381(4)
C13Q C14Q 1.381(3)
C13Q H7 0.97(5)
N4Q C12Q 1.378(3)
N4Q C9Q 1.380(3)
C1Q C20Q 1.360(4)
C1Q C21Q 1.501(3)
C7Q C6Q 1.448(3)
C5Q C6Q 1.365(4)
C5Q C4Q 1.451(3)
C5Q C23Q 1.499(4)
C14Q C15Q 1.451(4)
C9Q C10Q 1.447(3)
C16Q C15Q 1.361(4)
C16Q C17Q 1.444(4)
C16Q C33Q 1.505(4)
C12Q C11Q 1.453(3)
C10Q C11Q 1.364(4)
C10Q C27Q 1.498(3)
C17Q C18Q 1.378(4)
C35P C36P 1.535(3)
C35P H8 0.9900
C35P H9 0.9900
C27Q C28Q 1.536(4)
C27Q H10 0.9900
C27Q H11 0.9900
C15Q C31Q 1.499(3)
C6Q C25Q 1.497(3)
C11Q C29Q 1.499(4)
C28Q H12 0.9800
C28Q H13 0.9800
C28Q H14 0.9800
C23Q C24Q 1.520(3)
C23Q H15 0.9900
C23Q H16 0.9900
C4Q C3Q 1.379(3)
C3Q H17 0.98(4)
C34Q C33Q 1.532(3)
C34Q H18 0.9800
C34Q H19 0.9800
C34Q H20 0.9800
C36P H21 0.9598
C36P H22 0.9600
C36P H23 0.9601
C29Q C30Q 1.528(3)
C29Q H24 0.9900
C29Q H25 0.9900
C21Q C22Q 1.5312
C21Q H26 0.9900
C21Q H27 0.9900
C30Q H28 0.9800
C30Q H29 0.9800
C30Q H30 0.9800
C22Q H31 0.9600
C22Q H32 0.9599
C22Q H33 0.9600
C22P H34 0.9600
C22P H35 0.9600
C22P H36 0.9601
C31Q C32Q 1.524(5)
C31Q H37 0.9900
C31Q H38 0.9900
C24Q H39 0.9800
C24Q H40 0.9800
C24Q H41 0.9800
N4P C17P 1.3776
N4P C14P 1.3785
N2P C7P 1.378(2)
N2P C4P 1.3845
N3P C12P 1.3793
N3P C9P 1.3811
C17P C16P 1.446(2)
C8P C9P 1.3799
C8P C7P 1.384(2)
C8P H42 0.9161
C15P C16P 1.367(2)
C15P C14P 1.4495
C15P C31P 1.502(2)
C14P C13P 1.3772
C3P C4P 1.3769
C3P H43 0.9536
C13P C12P 1.3784
C13P H44 0.8690
C12P C11P 1.4463
C4P C5P 1.442(2)
C11P C10P 1.360(2)
C11P C29P 1.499(2)
C9P C10P 1.445(2)
C6P C5P 1.366(2)
C6P C7P 1.449(2)
C6P C25P 1.499(2)
C23P C5P 1.502(2)
C23P C24P 1.531(3)
C23P H45 0.9900
C23P H46 0.9900
C29P C30P 1.537(4)
C29P H47 0.9900
C29P H48 0.9900
C18Q H49 0.91(5)
C35Q C20Q 1.501(3)
C35Q C36Q 1.543(4)
C35Q H50 0.9900
C35Q H51 0.9900
C27P C10P 1.501(3)
C27P C28P 1.528(4)
C27P H52 0.9900
C27P H53 0.9900
C31P C32P 1.535(4)
C31P H54 0.9900
C31P H55 0.9900
C36Q H56 0.9800
C36Q H57 0.9800
C36Q H58 0.9800
C32P H59 0.9800
C32P H60 0.9800
C32P H61 0.9800
C30P H62 0.9800
C30P H63 0.9800
C30P H64 0.9800
C24P H65 0.9800
C24P H66 0.9800
C24P H67 0.9800
C33Q H68 0.9900
C33Q H69 0.9900
C28P H70 0.9800
C28P H71 0.9800
C28P H72 0.9800
C32Q H73 0.9800
C32Q H74 0.9800
C32Q H75 0.9800
C25P C26P 1.533(4)
C25P H76 0.9900
C25P H77 0.9900
C16P C33P 1.501(3)
C33P C34P 1.531(3)
C33P H78 0.9900
C33P H79 0.9900
C26P H80 0.9800
C26P H81 0.9800
C26P H82 0.9800
C34P H83 0.9800
C34P H84 0.9800
C34P H85 0.9800
C25Q C26Q 1.525(4)
C25Q H86 0.9900
C25Q H87 0.9900
C26Q H89 0.9800
C26Q H90 0.9800
C26Q H91 0.9800
C1C C2C 1.198(7)
C6C C5C 1.198(7)
C4C C3C 1.198(7)
